data_7703020
loop_
_publ_author_name
'Arnold, Polly L.'
'Wang, Kai'
'Gray, Steven J.'
'Moreau, Liane M.'
'Booth, Corwin H.'
'Curcio, Massimiliano'
'Wells, Jordann A. L.'
'Slawin, Alexandra M. Z.'

_publ_section_title
;
 Dicerium letterbox-shaped tetraphenolates: f-block complexes designed for
 two-electron chemistry.
;
_journal_issue 3
_journal_name_full 'Dalton transactions (Cambridge, England : 2003)'
_journal_page_first 877
_journal_page_last 884
_journal_paper_doi 10.1039/c9dt03291f
_journal_volume 49
_journal_year 2020
_chemical_formula_moiety 'C120 H156 Ce2 K O12, 0.5(C12 H24 K O6), C10 H20 K0.5 O4'
_chemical_formula_sum 'C136 H188 Ce2 K2 O19'
_chemical_formula_weight 2485.29
_space_group_crystal_system triclinic
_space_group_IT_number 2
_space_group_name_Hall '-P 1'
_space_group_name_H-M_alt 'P -1'
_atom_sites_solution_hydrogens geom
_atom_sites_solution_primary direct
_audit_creation_date 2019-07-18
_audit_creation_method
;
Olex2 1.2
(compiled 2018.05.29 svn.r3508 for OlexSys, GUI svn.r5506)
;
_audit_update_record
;
2019-07-18 deposited with the CCDC.	2019-12-09 downloaded from the CCDC.
;
_cell_angle_alpha 112.342(3)
_cell_angle_beta 91.967(3)
_cell_angle_gamma 92.513(2)
_cell_formula_units_Z 2
_cell_length_a 21.7935(6)
_cell_length_b 23.1848(7)
_cell_length_c 24.6660(10)
_cell_measurement_reflns_used 21271
_cell_measurement_temperature 120
_cell_measurement_theta_max 28.5470
_cell_measurement_theta_min 3.1630
_cell_volume 11499.0(7)
_computing_cell_refinement
;
CrysAlisPro, Agilent Technologies,
Version 1.171.37.35 (release 13-08-2014 CrysAlis171 .NET)
(compiled Aug 13 2014,18:06:01)
;
_computing_data_collection
;
CrysAlisPro, Agilent Technologies,
Version 1.171.37.35 (release 13-08-2014 CrysAlis171 .NET)
(compiled Aug 13 2014,18:06:01)
;
_computing_data_reduction
;
CrysAlisPro, Agilent Technologies,
Version 1.171.37.35 (release 13-08-2014 CrysAlis171 .NET)
(compiled Aug 13 2014,18:06:01)
;
_computing_molecular_graphics 'Olex2 (Dolomanov et al., 2009)'
_computing_publication_material 'Olex2 (Dolomanov et al., 2009)'
_computing_structure_refinement 'ShelXL (Sheldrick, 2015)'
_computing_structure_solution 'ShelXT (Sheldrick, 2015)'
_diffrn_ambient_temperature 120
_diffrn_detector 'CCD plate'
_diffrn_detector_area_resol_mean 16.1042
_diffrn_detector_type Eos
_diffrn_measured_fraction_theta_full 0.992
_diffrn_measured_fraction_theta_max 0.950
_diffrn_measurement_details
;
#__ type_ start__ end____ width___ exp.time_
  1 omega  -44.00  -18.00   1.0000   30.0000
omega____ theta____ kappa____ phi______ frames
    -      -16.3089   77.0000 -120.0000 26

#__ type_ start__ end____ width___ exp.time_
  2 omega  -66.00  -34.00   1.0000   30.0000
omega____ theta____ kappa____ phi______ frames
    -      -16.3089 -179.0000   30.0000 32

#__ type_ start__ end____ width___ exp.time_
  3 omega  -25.00   24.00   1.0000   30.0000
omega____ theta____ kappa____ phi______ frames
    -      -16.3089  -99.0000  120.0000 49

#__ type_ start__ end____ width___ exp.time_
  4 omega  -83.00    0.00   1.0000   30.0000
omega____ theta____ kappa____ phi______ frames
    -      -16.3089  -57.0000  -30.0000 83

#__ type_ start__ end____ width___ exp.time_
  5 omega  -85.00  -58.00   1.0000   30.0000
omega____ theta____ kappa____ phi______ frames
    -      -16.3089  -57.0000  -60.0000 27

#__ type_ start__ end____ width___ exp.time_
  6 omega   52.00   92.00   1.0000   30.0000
omega____ theta____ kappa____ phi______ frames
    -       18.0277  179.0000 -180.0000 40

#__ type_ start__ end____ width___ exp.time_
  7 omega  -10.00   21.00   1.0000   30.0000
omega____ theta____ kappa____ phi______ frames
    -       18.0277   77.0000  -30.0000 31

#__ type_ start__ end____ width___ exp.time_
  8 omega  -50.00    8.00   1.0000   30.0000
omega____ theta____ kappa____ phi______ frames
    -       18.0277  -57.0000   90.0000 58

#__ type_ start__ end____ width___ exp.time_
  9 omega  -47.00   40.00   1.0000   30.0000
omega____ theta____ kappa____ phi______ frames
    -       18.0277  -38.0000 -180.0000 87
;
_diffrn_measurement_device 'four-circle diffractometer'
_diffrn_measurement_device_type 'Xcalibur, Eos'
_diffrn_measurement_method '\w scans'
_diffrn_orient_matrix_UB_11 0.0244290000
_diffrn_orient_matrix_UB_12 0.0208435000
_diffrn_orient_matrix_UB_13 -0.0008302000
_diffrn_orient_matrix_UB_21 0.0036092000
_diffrn_orient_matrix_UB_22 -0.0188448000
_diffrn_orient_matrix_UB_23 -0.0299030000
_diffrn_orient_matrix_UB_31 -0.0213249000
_diffrn_orient_matrix_UB_32 0.0175677000
_diffrn_orient_matrix_UB_33 -0.0086408000
_diffrn_radiation_monochromator graphite
_diffrn_radiation_probe x-ray
_diffrn_radiation_type MoK\a
_diffrn_radiation_wavelength 0.71073
_diffrn_reflns_av_R_equivalents 0.0878
_diffrn_reflns_av_unetI/netI 0.1527
_diffrn_reflns_Laue_measured_fraction_full 0.992
_diffrn_reflns_Laue_measured_fraction_max 0.950
_diffrn_reflns_limit_h_max 28
_diffrn_reflns_limit_h_min -28
_diffrn_reflns_limit_k_max 23
_diffrn_reflns_limit_k_min -30
_diffrn_reflns_limit_l_max 30
_diffrn_reflns_limit_l_min -32
_diffrn_reflns_number 96714
_diffrn_reflns_point_group_measured_fraction_full 0.992
_diffrn_reflns_point_group_measured_fraction_max 0.950
_diffrn_reflns_theta_full 26.000
_diffrn_reflns_theta_max 27.485
_diffrn_reflns_theta_min 2.935
_diffrn_source 'Enhance (Mo) X-ray Source'
_exptl_absorpt_coefficient_mu 0.463
_exptl_absorpt_correction_T_max 0.462
_exptl_absorpt_correction_T_min 0.310
_exptl_absorpt_correction_type analytical
_exptl_absorpt_process_details
;
CrysAlisPro, Agilent Technologies,
Version 1.171.37.35 (release 13-08-2014 CrysAlis171 .NET)
(compiled Aug 13 2014,18:06:01)
Analytical numeric absorption correction using a multifaceted crystal
			model based on expressions derived by R.C. Clark & J.S. Reid.
(Clark, R. C. & Reid, J. S. (1995). Acta Cryst. A51, 887-897)
Empirical absorption correction using spherical harmonics,
 implemented in SCALE3 ABSPACK scaling algorithm.
;
_exptl_crystal_colour 'clear light yellow'
_exptl_crystal_colour_lustre clear
_exptl_crystal_colour_modifier light
_exptl_crystal_colour_primary yellow
_exptl_crystal_density_diffrn 0.718
_exptl_crystal_description block
_exptl_crystal_F_000 2620
_exptl_crystal_size_max 0.7227
_exptl_crystal_size_mid 0.5537
_exptl_crystal_size_min 0.4425
_refine_diff_density_max 2.982
_refine_diff_density_min -1.543
_refine_diff_density_rms 0.124
_refine_ls_extinction_method none
_refine_ls_goodness_of_fit_ref 1.025
_refine_ls_hydrogen_treatment constr
_refine_ls_matrix_type full
_refine_ls_number_parameters 1548
_refine_ls_number_reflns 50114
_refine_ls_number_restraints 76
_refine_ls_restrained_S_all 1.025
_refine_ls_R_factor_all 0.1661
_refine_ls_R_factor_gt 0.1061
_refine_ls_shift/su_max 0.426
_refine_ls_shift/su_mean 0.001
_refine_ls_structure_factor_coef Fsqd
_refine_ls_weighting_details 'w=1/[\s^2^(Fo^2^)+(0.1410P)^2^+32.5892P] where P=(Fo^2^+2Fc^2^)/3'
_refine_ls_weighting_scheme calc
_refine_ls_wR_factor_gt 0.2670
_refine_ls_wR_factor_ref 0.3166
_reflns_Friedel_coverage 0.000
_reflns_number_gt 26998
_reflns_number_total 50114
_reflns_threshold_expression 'I > 2\s(I)'
_cod_data_source_file c9dt03291f2.cif
_cod_data_source_block p16002
_cod_depositor_comments 'Adding full bibliography for 7703018--7703028.cif.'
_cod_original_cell_volume 11498.9(7)
_cod_database_code 7703020
_shelx_shelxl_version_number 2018/3
_chemical_oxdiff_formula 'C70 H70 O8 Ce2 K1'
_shelx_space_group_comment
;
The symmetry employed for this shelxl refinement is uniquely defined
by the following loop, which should always be used as a source of
symmetry information in preference to the above space-group names.
They are only intended as comments.
;
_reflns_odcompleteness_completeness 95.09
_reflns_odcompleteness_iscentric 1
_reflns_odcompleteness_theta 27.42
_olex2_refinement_description
;
1. Fixed Uiso
 At 1.2 times of:
  All C(H) groups, All C(H,H) groups
 At 1.5 times of:
  All C(H,H,H) groups
2. Restrained distances
 C953-O19
 1.45 with sigma of 0.02
 O22-C958 = O18-C951 = O18-C952 = O15_$2-C920_$2 = O15_$2-C921_$2 = O16_$2-
 C922_$2 = O16_$2-C923_$2 = O17_$2-C924_$2
 1.45 with sigma of 0.02
 C959-O22
 1.45 with sigma of 0.02
 C951-C950 = C953-C952 = C958-C957 = C960-C959 = C924_$2-C923_$2 = C922_$2-
 C921_$2
 1.5 with sigma of 0.02
 C955-C954
 1.45 with sigma of 0.02
 O19-C954
 1.46 with sigma of 0.02
 C959-C958
 2.5 with sigma of 0.02
 C955_$1-C950
 2.5 with sigma of 0.02
 C955-C950_$1
 2.5 with sigma of 0.02
 O18-C950
 2.5 with sigma of 0.02
 O21-C955
 2.5 with sigma of 0.02
 C956-C955
 1.48 with sigma of 0.02
 O20-C955
 1.5 with sigma of 0.02
3. Rigid body (RIGU) restrains
 C2A, C3A, C4A, C5A, C6A, C7A
 with sigma for 1-2 distances of 0.004 and sigma for 1-3 distances of 0.004
 C51, C50, C55
 with sigma for 1-2 distances of 0.004 and sigma for 1-3 distances of 0.004
 C958, O22, C959
 with sigma for 1-2 distances of 0.004 and sigma for 1-3 distances of 0.004
4. Others
 Fixed Sof: O20(0.5) O21(0.5) O22(0.5) C957(0.5) H95A(0.5) H95B(0.5) C958(0.5)
 H95C(0.5) H95D(0.5) C959(0.5) H95E(0.5) H95F(0.5) C960(0.5) H96A(0.5)
 H96B(0.5) O18(0.5) O19(0.5) C950(0.5) H95G(0.5) H95H(0.5) C951(0.5) H95I(0.5)
 H95J(0.5) C952(0.5) H95K(0.5) H95L(0.5) C953(0.5) H95M(0.5) H95N(0.5)
 C955(0.5) H95O(0.5) H95P(0.5) C954(0.5) H95Q(0.5) H95R(0.5) O70(0.5) C956(0.5)
 H95S(0.5) H95T(0.5) C961(0.5) H96C(0.5) H96D(0.5)
5.a Ternary CH refined with riding coordinates:
 C1(H1), C1A(H1A), C8(H8), C8A(H8A)
5.b Secondary CH2 refined with riding coordinates:
 C900(H90A,H90B), C901(H90C,H90D), C902(H90E,H90F), C903(H90G,H90H), C904(H90I,
 H90J), C905(H90K,H90L), C906(H90M,H90N), C907(H90O,H90P), C908(H90Q,H90R),
 C909(H90S,H90T), C910(H91A,H91B), C911(H91C,H91D), C912(H91E,H91F), C913(H91G,
 H91H), C914(H91I,H91J), C915(H91K,H91L), C957(H95A,H95B), C958(H95C,H95D),
 C959(H95E,H95F), C960(H96A,H96B), C950(H95G,H95H), C951(H95I,H95J), C952(H95K,
 H95L), C953(H95M,H95N), C916(H91M,H91N), C917(H91O,H91P), C918(H91Q,H91R),
 C919(H91S,H91T), C920(H92A,H92B), C921(H92C,H92D), C922(H92E,H92F), C923(H92G,
 H92H), C924(H92I,H92J), C925(H92K,H92L), C955(H95O,H95P), C954(H95Q,H95R),
 C956(H95S,H95T), C961(H96C,H96D)
5.c Aromatic/amide H refined with riding coordinates:
 C3(H3), C3A(H3A), C4(H4), C4A(H4A), C6(H6), C6A(H6A), C7(H7), C7A(H7A),
 C13(H13), C15(H15), C23(H23), C25(H25), C33(H33), C35(H35), C43(H43), C45(H45),
  C53(H53), C55(H55), C63(H63), C65(H65), C73(H73), C75(H75), C82(H82), C84(H84)
5.d Idealised Me refined as rotating group:
 C121(H12A,H12B,H12C), C122(H12D,H12E,H12F), C123(H12G,H12H,H12I), C140(H14A,
 H14B,H14C), C221(H22A,H22B,H22C), C222(H22D,H22E,H22F), C223(H22G,H22H,H22I),
 C240(H24A,H24B,H24C), C321(H32A,H32B,H32C), C322(H32D,H32E,H32F), C323(H32G,
 H32H,H32I), C340(H34A,H34B,H34C), C421(H42A,H42B,H42C), C422(H42D,H42E,H42F),
 C423(H42G,H42H,H42I), C440(H44A,H44B,H44C), C521(H52A,H52B,H52C), C522(H52D,
 H52E,H52F), C523(H52G,H52H,H52I), C540(H54A,H54B,H54C), C621(H62A,H62B,H62C),
 C622(H62D,H62E,H62F), C623(H62G,H62H,H62I), C640(H64A,H64B,H64C), C721(H72A,
 H72B,H72C), C722(H72D,H72E,H72F), C723(H72G,H72H,H72I), C740(H74A,H74B,H74C),
 C821(H82A,H82B,H82C), C822(H82D,H82E,H82F), C823(H82G,H82H,H82I), C840(H84A,
 H84B,H84C)
;
_smtbx_masks_void_probe_radius 1.2
_smtbx_masks_void_truncation_radius 1.2
_olex2_submission_special_instructions 'No special instructions were received'

loop_
_space_group_symop_operation_xyz
'x, y, z'
'-x, -y, -z'

loop_
_atom_site_label
_atom_site_type_symbol
_atom_site_fract_x
_atom_site_fract_y
_atom_site_fract_z
_atom_site_U_iso_or_equiv
_atom_site_adp_type
_atom_site_occupancy
_atom_site_site_symmetry_order
_atom_site_calc_flag
_atom_site_refinement_flags_posn
_atom_site_refinement_flags_adp
_atom_site_refinement_flags_occupancy
_atom_site_disorder_assembly
_atom_site_disorder_group
Ce1 Ce 0.91049(2) 0.81926(2) 0.31395(2) 0.04544(15) Uani 1 1 d . . . . .
K1 K 0.71098(6) 0.78161(7) 0.39745(7) 0.0363(4) Uani 1 1 d . . . . .
O1 O 0.59723(19) 0.76174(18) 0.4513(2) 0.0330(11) Uani 1 1 d . . . . .
C1 C 0.7797(3) 0.7267(5) 0.2205(4) 0.054(2) Uani 1 1 d . . . . .
H1 H 0.803514 0.755357 0.255546 0.064 Uiso 1 1 calc R . . . .
C1A C 0.8783(2) 0.7854(3) 0.4411(3) 0.0228(13) Uani 1 1 d . . . . .
H1A H 0.879647 0.772536 0.398453 0.027 Uiso 1 1 calc R . . . .
C2 C 0.7142(3) 0.7201(4) 0.2407(3) 0.047(2) Uani 1 1 d . . . . .
Ce2 Ce 0.51913(2) 0.69165(2) 0.45849(2) 0.03360(12) Uani 1 1 d . . . . .
O2 O 0.45269(18) 0.69296(17) 0.3838(2) 0.0268(10) Uani 1 1 d . . . . .
C2A C 0.8302(3) 0.7415(3) 0.4519(3) 0.0244(12) Uani 1 1 d . U . . .
C3 C 0.6755(3) 0.7686(4) 0.2463(3) 0.045(2) Uani 1 1 d . . . . .
H3 H 0.686438 0.798614 0.231336 0.054 Uiso 1 1 calc R . . . .
O3 O 0.8578(3) 0.8318(3) 0.2358(3) 0.0604(17) Uani 1 1 d . . . . .
C3A C 0.8060(3) 0.6893(3) 0.4048(3) 0.0274(13) Uani 1 1 d . U . . .
H3A H 0.823375 0.678930 0.368689 0.033 Uiso 1 1 calc R . . . .
O4 O 0.8925(2) 0.7149(3) 0.2730(2) 0.0476(13) Uani 1 1 d . . . . .
C4 C 0.6208(3) 0.7717(4) 0.2743(3) 0.0383(17) Uani 1 1 d . . . . .
H4 H 0.595120 0.803648 0.277294 0.046 Uiso 1 1 calc R . . . .
C4A C 0.7556(3) 0.6513(3) 0.4100(3) 0.0290(13) Uani 1 1 d . U . . .
H4A H 0.739451 0.617504 0.377328 0.035 Uiso 1 1 calc R . . . .
O5 O 0.82101(19) 0.8399(2) 0.3675(2) 0.0342(11) Uani 1 1 d . . . . .
C5 C 0.6034(3) 0.7276(3) 0.2982(3) 0.0325(15) Uani 1 1 d . . . . .
C5A C 0.7305(3) 0.6650(3) 0.4644(3) 0.0255(13) Uani 1 1 d . U . . .
C6 C 0.6406(3) 0.6791(4) 0.2897(3) 0.0396(17) Uani 1 1 d . . . . .
H6 H 0.628934 0.647870 0.303018 0.048 Uiso 1 1 calc R . . . .
O6 O 0.97579(18) 0.81226(19) 0.3859(2) 0.0272(10) Uani 1 1 d . . . . .
C6A C 0.7562(3) 0.7147(3) 0.5118(3) 0.0295(14) Uani 1 1 d . U . . .
H6A H 0.740694 0.723466 0.548633 0.035 Uiso 1 1 calc R . . . .
O7 O 0.57256(19) 0.68817(17) 0.53901(18) 0.0235(9) Uani 1 1 d . . . . .
C7 C 0.6958(3) 0.6754(3) 0.2615(3) 0.0347(16) Uani 1 1 d . . . . .
H7 H 0.720361 0.642206 0.256748 0.042 Uiso 1 1 calc R . . . .
C7A C 0.8052(2) 0.7523(3) 0.5057(3) 0.0225(12) Uani 1 1 d . U . . .
H7A H 0.821636 0.785637 0.538668 0.027 Uiso 1 1 calc R . . . .
O8 O 0.55948(19) 0.60398(19) 0.3997(2) 0.0301(10) Uani 1 1 d . . . . .
C8 C 0.5485(3) 0.7342(3) 0.3362(3) 0.0260(13) Uani 1 1 d . . . . .
H8 H 0.552893 0.705351 0.356462 0.031 Uiso 1 1 calc R . . . .
C8A C 0.6691(2) 0.6314(3) 0.4692(3) 0.0221(13) Uani 1 1 d . . . . .
H8A H 0.637417 0.657659 0.463599 0.027 Uiso 1 1 calc R . . . .
O9 O 0.4490(2) 0.7812(3) 0.5142(2) 0.0482(13) Uani 1 1 d . . . . .
O10 O 0.4415(2) 0.6194(2) 0.4852(3) 0.0495(15) Uani 1 1 d . . . . .
C10 C 0.7809(4) 0.7583(5) 0.1766(4) 0.064(3) Uani 1 1 d . . . . .
O11 O 0.9554(3) 0.9359(3) 0.3596(3) 0.0573(15) Uani 1 1 d . . . . .
C11 C 0.8222(4) 0.8135(5) 0.1887(4) 0.065(3) Uani 1 1 d . . . . .
O12 O 0.9968(3) 0.8019(4) 0.2409(3) 0.076(2) Uani 1 1 d . . . . .
C12 C 0.8198(5) 0.8434(7) 0.1484(5) 0.090(4) Uani 1 1 d . . . . .
C13 C 0.7819(6) 0.8177(9) 0.0990(6) 0.131(7) Uani 1 1 d . . . . .
H13 H 0.783033 0.836000 0.071385 0.158 Uiso 1 1 calc R . . . .
C14 C 0.7423(6) 0.7664(10) 0.0877(6) 0.137(7) Uani 1 1 d . . . . .
C15 C 0.7438(5) 0.7364(7) 0.1272(4) 0.097(4) Uani 1 1 d . . . . .
H15 H 0.718686 0.700344 0.119231 0.117 Uiso 1 1 calc R . . . .
C20 C 0.8122(3) 0.6655(5) 0.2008(3) 0.057(3) Uani 1 1 d . . . . .
C21 C 0.8684(3) 0.6624(4) 0.2304(3) 0.0438(19) Uani 1 1 d . . . . .
C22 C 0.8962(3) 0.6057(5) 0.2149(4) 0.056(2) Uani 1 1 d . . . . .
C23 C 0.8711(5) 0.5556(5) 0.1674(5) 0.082(3) Uani 1 1 d . . . . .
H23 H 0.891256 0.518596 0.155041 0.098 Uiso 1 1 calc R . . . .
C24 C 0.8164(5) 0.5578(6) 0.1367(5) 0.080(3) Uani 1 1 d . . . . .
C25 C 0.7879(4) 0.6122(6) 0.1560(5) 0.085(4) Uani 1 1 d . . . . .
H25 H 0.750052 0.613672 0.138018 0.102 Uiso 1 1 calc R . . . .
C30 C 0.4843(3) 0.7197(3) 0.3048(4) 0.0385(17) Uani 1 1 d . . . . .
C31 C 0.4374(3) 0.6973(3) 0.3339(3) 0.0271(14) Uani 1 1 d . . . . .
C32 C 0.3784(3) 0.6827(4) 0.3067(4) 0.047(2) Uani 1 1 d . . . . .
C33 C 0.3684(4) 0.6891(5) 0.2544(4) 0.056(2) Uani 1 1 d . . . . .
H33 H 0.328744 0.679543 0.236974 0.067 Uiso 1 1 calc R . . . .
C34 C 0.4128(4) 0.7087(6) 0.2252(5) 0.074(3) Uani 1 1 d . . . . .
C35 C 0.4704(4) 0.7229(5) 0.2528(4) 0.057(2) Uani 1 1 d . . . . .
H35 H 0.501690 0.735414 0.234168 0.069 Uiso 1 1 calc R . . . .
C40 C 0.5516(3) 0.8013(3) 0.3840(3) 0.0339(16) Uani 1 1 d . . . . .
C41 C 0.5808(3) 0.8107(3) 0.4382(3) 0.0225(13) Uani 1 1 d . . . . .
C42 C 0.5938(3) 0.8739(3) 0.4810(3) 0.0314(15) Uani 1 1 d . . . . .
C43 C 0.5731(3) 0.9224(3) 0.4659(3) 0.0363(16) Uani 1 1 d . . . . .
H43 H 0.580335 0.963187 0.493045 0.044 Uiso 1 1 calc R . . . .
C44 C 0.5428(3) 0.9130(3) 0.4133(4) 0.046(2) Uani 1 1 d . . . . .
C45 C 0.5306(3) 0.8522(4) 0.3728(4) 0.0418(18) Uani 1 1 d . . . . .
H45 H 0.508214 0.845174 0.337812 0.050 Uiso 1 1 calc R . . . .
C50 C 0.8548(2) 0.8526(3) 0.4653(3) 0.0270(13) Uani 1 1 d . U . . .
C51 C 0.8246(2) 0.8749(3) 0.4265(3) 0.0233(13) Uani 1 1 d . U . . .
C52 C 0.7965(3) 0.9338(3) 0.4487(4) 0.0346(17) Uani 1 1 d . . . . .
C53 C 0.8028(3) 0.9671(3) 0.5087(4) 0.0382(18) Uani 1 1 d . . . . .
H53 H 0.784772 1.005183 0.524051 0.046 Uiso 1 1 calc R . . . .
C54 C 0.8351(3) 0.9465(3) 0.5481(3) 0.0398(17) Uani 1 1 d . . . . .
C55 C 0.8608(3) 0.8893(3) 0.5235(3) 0.0289(14) Uani 1 1 d . U . . .
H55 H 0.883369 0.875151 0.548141 0.035 Uiso 1 1 calc R . . . .
C60 C 0.9436(2) 0.7867(3) 0.4646(3) 0.0246(14) Uani 1 1 d . . . . .
C61 C 0.9918(3) 0.8011(3) 0.4325(3) 0.0305(15) Uani 1 1 d . . . . .
C62 C 1.0533(3) 0.8010(4) 0.4541(4) 0.0425(18) Uani 1 1 d . . . . .
C63 C 1.0643(3) 0.7906(4) 0.5060(4) 0.050(2) Uani 1 1 d . . . . .
H63 H 1.104601 0.792397 0.520636 0.060 Uiso 1 1 calc R . . . .
C64 C 1.0163(3) 0.7777(4) 0.5358(4) 0.046(2) Uani 1 1 d . . . . .
C65 C 0.9573(3) 0.7747(3) 0.5143(3) 0.0371(17) Uani 1 1 d . . . . .
H65 H 0.925407 0.764340 0.533626 0.045 Uiso 1 1 calc R . . . .
C70 C 0.6618(3) 0.6344(3) 0.5324(3) 0.0253(14) Uani 1 1 d . . . . .
C71 C 0.6122(3) 0.6645(3) 0.5650(3) 0.0326(16) Uani 1 1 d . . . . .
C72 C 0.6084(3) 0.6684(3) 0.6235(3) 0.0317(15) Uani 1 1 d . . . . .
C73 C 0.6521(4) 0.6360(4) 0.6424(4) 0.060(3) Uani 1 1 d . . . . .
H73 H 0.647868 0.635333 0.679526 0.072 Uiso 1 1 calc R . . . .
C74 C 0.6983(4) 0.6065(4) 0.6131(4) 0.048(2) Uani 1 1 d . . . . .
C75 C 0.7033(3) 0.6067(3) 0.5570(3) 0.0368(17) Uani 1 1 d . . . . .
H75 H 0.735985 0.587506 0.535204 0.044 Uiso 1 1 calc R . . . .
C80 C 0.5984(3) 0.5576(3) 0.3871(3) 0.0275(14) Uani 1 1 d . . . . .
C81 C 0.5854(3) 0.4996(3) 0.3407(3) 0.0340(15) Uani 1 1 d . . . . .
C82 C 0.6245(3) 0.4522(3) 0.3348(3) 0.0393(17) Uani 1 1 d . . . . .
H82 H 0.613736 0.412532 0.306712 0.047 Uiso 1 1 calc R . . . .
C83 C 0.6796(3) 0.4612(3) 0.3693(4) 0.045(2) Uani 1 1 d . . . . .
C84 C 0.6939(3) 0.5207(3) 0.4122(4) 0.0375(18) Uani 1 1 d . . . . .
H84 H 0.730832 0.528567 0.434487 0.045 Uiso 1 1 calc R . . . .
C85 C 0.6536(3) 0.5689(3) 0.4223(3) 0.0273(14) Uani 1 1 d . . . . .
C120 C 0.8601(7) 0.9040(9) 0.1607(6) 0.124(6) Uani 1 1 d . . . . .
C121 C 0.8495(9) 0.9289(10) 0.1085(8) 0.195(10) Uani 1 1 d . . . . .
H12A H 0.883552 0.918811 0.083497 0.292 Uiso 1 1 calc GR . . . .
H12B H 0.846647 0.973428 0.124964 0.292 Uiso 1 1 calc GR . . . .
H12C H 0.812182 0.909435 0.086010 0.292 Uiso 1 1 calc GR . . . .
C122 C 0.9283(6) 0.8961(6) 0.1669(6) 0.101(4) Uani 1 1 d . . . . .
H12D H 0.935771 0.879852 0.196797 0.151 Uiso 1 1 calc GR . . . .
H12E H 0.950528 0.935807 0.177475 0.151 Uiso 1 1 calc GR . . . .
H12F H 0.941686 0.867523 0.130199 0.151 Uiso 1 1 calc GR . . . .
C123 C 0.8450(7) 0.9561(7) 0.2218(6) 0.124(6) Uani 1 1 d . . . . .
H12G H 0.870656 0.993271 0.229063 0.186 Uiso 1 1 calc GR . . . .
H12H H 0.852699 0.941163 0.252610 0.186 Uiso 1 1 calc GR . . . .
H12I H 0.802580 0.965265 0.220618 0.186 Uiso 1 1 calc GR . . . .
C140 C 0.6999(9) 0.7453(14) 0.0308(8) 0.255(15) Uani 1 1 d . . . . .
H14A H 0.672350 0.711099 0.029094 0.382 Uiso 1 1 calc GR . . . .
H14B H 0.724564 0.732191 -0.002791 0.382 Uiso 1 1 calc GR . . . .
H14C H 0.676575 0.779521 0.030993 0.382 Uiso 1 1 calc GR . . . .
C220 C 0.9551(4) 0.5988(5) 0.2484(5) 0.068(3) Uani 1 1 d . . . . .
C221 C 0.9706(5) 0.5300(5) 0.2305(5) 0.086(3) Uani 1 1 d . . . . .
H22A H 0.934208 0.505259 0.230959 0.128 Uiso 1 1 calc GR . . . .
H22B H 1.001538 0.526823 0.257743 0.128 Uiso 1 1 calc GR . . . .
H22C H 0.985610 0.514930 0.191753 0.128 Uiso 1 1 calc GR . . . .
C222 C 1.0102(4) 0.6380(5) 0.2388(5) 0.073(3) Uani 1 1 d . . . . .
H22D H 1.018217 0.622684 0.197888 0.109 Uiso 1 1 calc GR . . . .
H22E H 1.046002 0.634543 0.260953 0.109 Uiso 1 1 calc GR . . . .
H22F H 1.000516 0.680994 0.251766 0.109 Uiso 1 1 calc GR . . . .
C223 C 0.9454(5) 0.6233(5) 0.3154(4) 0.069(3) Uani 1 1 d . . . . .
H22G H 0.933863 0.665763 0.328649 0.103 Uiso 1 1 calc GR . . . .
H22H H 0.982996 0.621484 0.335986 0.103 Uiso 1 1 calc GR . . . .
H22I H 0.913503 0.597857 0.322779 0.103 Uiso 1 1 calc GR . . . .
C240 C 0.7903(6) 0.4989(8) 0.0837(7) 0.165(9) Uani 1 1 d . . . . .
H24A H 0.814758 0.464275 0.080179 0.247 Uiso 1 1 calc GR . . . .
H24B H 0.791587 0.506977 0.048376 0.247 Uiso 1 1 calc GR . . . .
H24C H 0.748589 0.489009 0.089915 0.247 Uiso 1 1 calc GR . . . .
C320 C 0.3242(3) 0.6575(4) 0.3340(4) 0.054(2) Uani 1 1 d . . . . .
C321 C 0.3422(4) 0.5955(4) 0.3377(5) 0.071(3) Uani 1 1 d . . . . .
H32A H 0.348274 0.565718 0.298963 0.107 Uiso 1 1 calc GR . . . .
H32B H 0.309926 0.579602 0.354691 0.107 Uiso 1 1 calc GR . . . .
H32C H 0.379566 0.602539 0.361648 0.107 Uiso 1 1 calc GR . . . .
C322 C 0.3165(3) 0.7043(4) 0.3941(4) 0.054(2) Uani 1 1 d . . . . .
H32D H 0.353743 0.709339 0.417845 0.081 Uiso 1 1 calc GR . . . .
H32E H 0.283191 0.690076 0.411288 0.081 Uiso 1 1 calc GR . . . .
H32F H 0.307637 0.743566 0.391972 0.081 Uiso 1 1 calc GR . . . .
C323 C 0.2640(4) 0.6439(5) 0.2974(5) 0.077(3) Uani 1 1 d . . . . .
H32G H 0.249033 0.682359 0.297602 0.115 Uiso 1 1 calc GR . . . .
H32H H 0.234273 0.624128 0.313602 0.115 Uiso 1 1 calc GR . . . .
H32I H 0.270557 0.616737 0.257782 0.115 Uiso 1 1 calc GR . . . .
C340 C 0.3965(5) 0.7129(7) 0.1654(5) 0.108(5) Uani 1 1 d . . . . .
H34A H 0.433663 0.714771 0.146070 0.162 Uiso 1 1 calc GR . . . .
H34B H 0.374830 0.749824 0.171537 0.162 Uiso 1 1 calc GR . . . .
H34C H 0.371070 0.676728 0.141329 0.162 Uiso 1 1 calc GR . . . .
C420 C 0.6267(3) 0.8890(3) 0.5409(3) 0.0331(15) Uani 1 1 d . . . . .
C421 C 0.5836(4) 0.8657(5) 0.5774(4) 0.063(3) Uani 1 1 d . . . . .
H42A H 0.547641 0.889486 0.585056 0.094 Uiso 1 1 calc GR . . . .
H42B H 0.604610 0.870858 0.613984 0.094 Uiso 1 1 calc GR . . . .
H42C H 0.571626 0.822355 0.556104 0.094 Uiso 1 1 calc GR . . . .
C422 C 0.6433(4) 0.9587(4) 0.5750(4) 0.050(2) Uani 1 1 d . . . . .
H42D H 0.666945 0.974935 0.551234 0.076 Uiso 1 1 calc GR . . . .
H42E H 0.666977 0.964392 0.610359 0.076 Uiso 1 1 calc GR . . . .
H42F H 0.606256 0.980572 0.584741 0.076 Uiso 1 1 calc GR . . . .
C423 C 0.6865(3) 0.8540(3) 0.5335(4) 0.048(2) Uani 1 1 d . . . . .
H42G H 0.676508 0.809779 0.517520 0.072 Uiso 1 1 calc GR . . . .
H42H H 0.708170 0.865695 0.571044 0.072 Uiso 1 1 calc GR . . . .
H42I H 0.712006 0.864800 0.507382 0.072 Uiso 1 1 calc GR . . . .
C440 C 0.5251(5) 0.9670(4) 0.3966(5) 0.076(3) Uani 1 1 d . . . . .
H44A H 0.530517 1.005367 0.430444 0.114 Uiso 1 1 calc GR . . . .
H44B H 0.482852 0.960468 0.382193 0.114 Uiso 1 1 calc GR . . . .
H44C H 0.550804 0.969339 0.366530 0.114 Uiso 1 1 calc GR . . . .
C520 C 0.7591(3) 0.9579(3) 0.4087(4) 0.0380(17) Uani 1 1 d . . . . .
C521 C 0.7082(3) 0.9100(4) 0.3721(4) 0.051(2) Uani 1 1 d . . . . .
H52A H 0.725546 0.870549 0.351951 0.076 Uiso 1 1 calc GR . . . .
H52B H 0.689617 0.924122 0.343896 0.076 Uiso 1 1 calc GR . . . .
H52C H 0.677644 0.905100 0.397363 0.076 Uiso 1 1 calc GR . . . .
C522 C 0.7290(4) 1.0180(4) 0.4445(4) 0.053(2) Uani 1 1 d . . . . .
H52D H 0.698589 1.009176 0.467929 0.079 Uiso 1 1 calc GR . . . .
H52E H 0.709809 1.034551 0.418333 0.079 Uiso 1 1 calc GR . . . .
H52F H 0.759807 1.048067 0.469578 0.079 Uiso 1 1 calc GR . . . .
C523 C 0.8035(4) 0.9737(4) 0.3678(5) 0.061(3) Uani 1 1 d . . . . .
H52G H 0.831599 1.008081 0.390877 0.092 Uiso 1 1 calc GR . . . .
H52H H 0.780192 0.985004 0.339983 0.092 Uiso 1 1 calc GR . . . .
H52I H 0.826116 0.937961 0.347327 0.092 Uiso 1 1 calc GR . . . .
C540 C 0.8383(4) 0.9829(4) 0.6132(4) 0.061(2) Uani 1 1 d . . . . .
H54A H 0.801322 0.973832 0.629378 0.091 Uiso 1 1 calc GR . . . .
H54B H 0.842430 1.026772 0.621098 0.091 Uiso 1 1 calc GR . . . .
H54C H 0.873104 0.971340 0.630901 0.091 Uiso 1 1 calc GR . . . .
C620 C 1.1064(3) 0.8109(4) 0.4177(4) 0.049(2) Uani 1 1 d . . . . .
C621 C 1.1047(3) 0.8766(4) 0.4140(5) 0.061(3) Uani 1 1 d . . . . .
H62A H 1.065624 0.880185 0.396748 0.092 Uiso 1 1 calc GR . . . .
H62B H 1.136904 0.881488 0.390146 0.092 Uiso 1 1 calc GR . . . .
H62C H 1.110608 0.908486 0.452681 0.092 Uiso 1 1 calc GR . . . .
C622 C 1.1712(3) 0.8118(4) 0.4539(6) 0.084(4) Uani 1 1 d . . . . .
H62D H 1.193636 0.776499 0.431610 0.126 Uiso 1 1 calc GR . . . .
H62E H 1.162605 0.809747 0.491083 0.126 Uiso 1 1 calc GR . . . .
H62F H 1.195430 0.849637 0.460284 0.126 Uiso 1 1 calc GR . . . .
C623 C 1.1037(3) 0.7595(4) 0.3561(4) 0.055(2) Uani 1 1 d . . . . .
H62G H 1.105078 0.719492 0.359162 0.082 Uiso 1 1 calc GR . . . .
H62H H 1.138202 0.765799 0.335385 0.082 Uiso 1 1 calc GR . . . .
H62I H 1.066219 0.760972 0.335266 0.082 Uiso 1 1 calc GR . . . .
C640 C 1.0303(4) 0.7678(6) 0.5924(4) 0.076(3) Uani 1 1 d . . . . .
H64A H 0.992711 0.766947 0.611419 0.114 Uiso 1 1 calc GR . . . .
H64B H 1.057743 0.801343 0.618009 0.114 Uiso 1 1 calc GR . . . .
H64C H 1.049173 0.728840 0.583617 0.114 Uiso 1 1 calc GR . . . .
C720 C 0.5593(4) 0.7084(4) 0.6632(3) 0.051(2) Uani 1 1 d . . . . .
C721 C 0.5682(6) 0.7760(5) 0.6694(5) 0.083(3) Uani 1 1 d . . . . .
H72A H 0.609304 0.791761 0.684683 0.124 Uiso 1 1 calc GR . . . .
H72B H 0.539312 0.800552 0.695848 0.124 Uiso 1 1 calc GR . . . .
H72C H 0.561547 0.778504 0.631722 0.124 Uiso 1 1 calc GR . . . .
C722 C 0.4946(4) 0.6826(4) 0.6412(4) 0.056(2) Uani 1 1 d . . . . .
H72D H 0.484538 0.688929 0.605767 0.083 Uiso 1 1 calc GR . . . .
H72E H 0.466500 0.703689 0.670459 0.083 Uiso 1 1 calc GR . . . .
H72F H 0.491396 0.638705 0.633456 0.083 Uiso 1 1 calc GR . . . .
C723 C 0.5660(5) 0.7119(5) 0.7261(4) 0.075(3) Uani 1 1 d . . . . .
H72G H 0.570981 0.670789 0.725746 0.113 Uiso 1 1 calc GR . . . .
H72H H 0.529790 0.728201 0.746246 0.113 Uiso 1 1 calc GR . . . .
H72I H 0.601302 0.738762 0.745947 0.113 Uiso 1 1 calc GR . . . .
C740 C 0.7424(5) 0.5742(6) 0.6402(5) 0.088(4) Uani 1 1 d . . . . .
H74A H 0.719261 0.550064 0.657448 0.132 Uiso 1 1 calc GR . . . .
H74B H 0.768992 0.605139 0.669852 0.132 Uiso 1 1 calc GR . . . .
H74C H 0.766616 0.547212 0.610200 0.132 Uiso 1 1 calc GR . . . .
C820 C 0.5282(3) 0.4872(4) 0.2987(4) 0.0458(19) Uani 1 1 d . . . . .
C821 C 0.5271(4) 0.4241(4) 0.2473(4) 0.063(2) Uani 1 1 d . . . . .
H82A H 0.557430 0.425723 0.220517 0.094 Uiso 1 1 calc GR . . . .
H82B H 0.487130 0.414766 0.227430 0.094 Uiso 1 1 calc GR . . . .
H82C H 0.536158 0.392218 0.261803 0.094 Uiso 1 1 calc GR . . . .
C822 C 0.4690(3) 0.4875(3) 0.3318(3) 0.0412(18) Uani 1 1 d . . . . .
H82D H 0.471533 0.458422 0.350841 0.062 Uiso 1 1 calc GR . . . .
H82E H 0.433917 0.475654 0.304375 0.062 Uiso 1 1 calc GR . . . .
H82F H 0.464798 0.528688 0.360658 0.062 Uiso 1 1 calc GR . . . .
C823 C 0.5259(4) 0.5375(4) 0.2726(4) 0.059(2) Uani 1 1 d . . . . .
H82G H 0.522495 0.577562 0.303517 0.089 Uiso 1 1 calc GR . . . .
H82H H 0.490968 0.528288 0.245256 0.089 Uiso 1 1 calc GR . . . .
H82I H 0.562860 0.538138 0.252657 0.089 Uiso 1 1 calc GR . . . .
C840 C 0.7218(4) 0.4086(4) 0.3610(5) 0.077(3) Uani 1 1 d . . . . .
H84A H 0.756144 0.413262 0.339301 0.115 Uiso 1 1 calc GR . . . .
H84B H 0.699602 0.369282 0.339748 0.115 Uiso 1 1 calc GR . . . .
H84C H 0.736437 0.410011 0.398653 0.115 Uiso 1 1 calc GR . . . .
C900 C 0.4229(5) 0.7989(4) 0.5718(5) 0.078(3) Uani 1 1 d . . . . .
H90A H 0.391910 0.767612 0.571918 0.094 Uiso 1 1 calc R . . . .
H90B H 0.454615 0.804286 0.602180 0.094 Uiso 1 1 calc R . . . .
C901 C 0.3957(7) 0.8576(6) 0.5807(7) 0.120(5) Uani 1 1 d . . . . .
H90C H 0.424995 0.892255 0.602056 0.143 Uiso 1 1 calc R . . . .
H90D H 0.359568 0.861470 0.603351 0.143 Uiso 1 1 calc R . . . .
C902 C 0.3778(5) 0.8587(5) 0.5199(5) 0.075(3) Uani 1 1 d . . . . .
H90E H 0.338230 0.836832 0.504101 0.090 Uiso 1 1 calc R . . . .
H90F H 0.377721 0.900947 0.520875 0.090 Uiso 1 1 calc R . . . .
C903 C 0.4300(3) 0.8241(4) 0.4869(4) 0.0450(19) Uani 1 1 d . . . . .
H90G H 0.416885 0.801015 0.446027 0.054 Uiso 1 1 calc R . . . .
H90H H 0.464031 0.853279 0.488656 0.054 Uiso 1 1 calc R . . . .
C904 C 0.4670(3) 0.5651(3) 0.4935(4) 0.047(2) Uani 1 1 d . . . . .
H90I H 0.492688 0.578491 0.529524 0.056 Uiso 1 1 calc R . . . .
H90J H 0.491473 0.542333 0.460856 0.056 Uiso 1 1 calc R . . . .
C905 C 0.4126(3) 0.5253(4) 0.4963(5) 0.062(3) Uani 1 1 d . . . . .
H90K H 0.410874 0.523934 0.535056 0.074 Uiso 1 1 calc R . . . .
H90L H 0.414086 0.483076 0.467538 0.074 Uiso 1 1 calc R . . . .
C906 C 0.3571(4) 0.5568(5) 0.4828(6) 0.077(3) Uani 1 1 d . . . . .
H90M H 0.344701 0.538461 0.441354 0.092 Uiso 1 1 calc R . . . .
H90N H 0.322566 0.552810 0.505201 0.092 Uiso 1 1 calc R . . . .
C907 C 0.3785(3) 0.6220(4) 0.5002(4) 0.054(2) Uani 1 1 d . . . . .
H90O H 0.354955 0.641987 0.478938 0.065 Uiso 1 1 calc R . . . .
H90P H 0.375197 0.644672 0.541972 0.065 Uiso 1 1 calc R . . . .
C908 C 0.9611(4) 0.9684(4) 0.4204(4) 0.057(2) Uani 1 1 d . . . . .
H90Q H 0.988653 0.947603 0.437849 0.068 Uiso 1 1 calc R . . . .
H90R H 0.921300 0.969029 0.436938 0.068 Uiso 1 1 calc R . . . .
C909 C 0.9848(7) 1.0302(7) 0.4330(6) 0.117(5) Uani 1 1 d . . . . .
H90S H 1.027963 1.035021 0.445658 0.141 Uiso 1 1 calc R . . . .
H90T H 0.962472 1.059789 0.463681 0.141 Uiso 1 1 calc R . . . .
C910 C 0.9763(6) 1.0405(5) 0.3768(7) 0.101(4) Uani 1 1 d . . . . .
H91A H 0.937113 1.057788 0.374237 0.121 Uiso 1 1 calc R . . . .
H91B H 1.009161 1.068122 0.373004 0.121 Uiso 1 1 calc R . . . .
C911 C 0.9785(6) 0.9765(5) 0.3316(5) 0.092(4) Uani 1 1 d . . . . .
H91C H 0.952882 0.971427 0.296978 0.110 Uiso 1 1 calc R . . . .
H91D H 1.020340 0.967605 0.320248 0.110 Uiso 1 1 calc R . . . .
C912 C 0.9817(6) 0.7569(7) 0.1814(6) 0.103(4) Uani 1 1 d . . . . .
H91E H 0.947541 0.770228 0.163589 0.123 Uiso 1 1 calc R . . . .
H91F H 0.970396 0.716107 0.181622 0.123 Uiso 1 1 calc R . . . .
C913 C 1.0381(9) 0.7546(15) 0.1482(10) 0.210(13) Uani 1 1 d . . . . .
H91G H 1.049935 0.712014 0.129034 0.252 Uiso 1 1 calc R . . . .
H91H H 1.031956 0.772608 0.118942 0.252 Uiso 1 1 calc R . . . .
C914 C 1.0839(14) 0.792(2) 0.1934(16) 0.39(3) Uani 1 1 d . . . . .
H91I H 1.111976 0.763641 0.200521 0.464 Uiso 1 1 calc R . . . .
H91J H 1.107419 0.818538 0.178718 0.464 Uiso 1 1 calc R . . . .
C915 C 1.0605(6) 0.8291(8) 0.2475(8) 0.136(6) Uani 1 1 d . . . . .
H91K H 1.061360 0.872691 0.252381 0.163 Uiso 1 1 calc R . . . .
H91L H 1.083224 0.825409 0.280370 0.163 Uiso 1 1 calc R . . . .
K3 K 0.500000 0.500000 0.000000 0.1061(14) Uani 1 2 d S T P . .
O20 O 0.3959(13) 0.4258(13) -0.0628(12) 0.128(8) Uani 0.5 1 d D . . A 1
O21 O 0.5057(10) 0.4241(16) -0.1133(9) 0.194(15) Uani 0.5 1 d D . . A 1
O22 O 0.5989(5) 0.5127(11) -0.0608(5) 0.145(9) Uani 0.5 1 d D U . A 1
C957 C 0.5420(14) 0.4336(15) -0.1449(11) 0.31(5) Uani 0.5 1 d D . . A 1
H95A H 0.524988 0.462152 -0.160825 0.369 Uiso 0.5 1 calc R . . A 1
H95B H 0.546951 0.394489 -0.177583 0.369 Uiso 0.5 1 calc R . . A 1
C958 C 0.6041(11) 0.4599(12) -0.1165(9) 0.120(10) Uani 0.5 1 d D U . A 1
H95C H 0.626025 0.427718 -0.109474 0.144 Uiso 0.5 1 calc R . . A 1
H95D H 0.627465 0.473625 -0.142651 0.144 Uiso 0.5 1 calc R . . A 1
C959 C 0.6576(8) 0.5360(12) -0.0265(9) 0.105(9) Uani 0.5 1 d D U . A 1
H95E H 0.687394 0.548214 -0.049092 0.126 Uiso 0.5 1 calc R . . A 1
H95F H 0.674451 0.504375 -0.014508 0.126 Uiso 0.5 1 calc R . . A 1
C960 C 0.6419(13) 0.5908(11) 0.0253(11) 0.105(9) Uani 0.5 1 d D . . A 1
H96A H 0.679586 0.612275 0.047073 0.126 Uiso 0.5 1 calc R . . A 1
H96B H 0.621041 0.619500 0.011998 0.126 Uiso 0.5 1 calc R . . A 1
O18 O 0.4788(9) 0.6168(10) -0.0113(10) 0.141(9) Uani 0.5 1 d D . . A 2
O19 O 0.4353(9) 0.5004(9) -0.1013(7) 0.117(7) Uani 0.5 1 d D . . A 2
C950 C 0.5495(15) 0.6619(14) 0.0757(12) 0.137(13) Uani 0.5 1 d D . . A 2
H95G H 0.582217 0.694266 0.092911 0.164 Uiso 0.5 1 calc R . . A 2
H95H H 0.514991 0.673359 0.100599 0.164 Uiso 0.5 1 calc R . . A 2
C951 C 0.5303(14) 0.6614(14) 0.0171(10) 0.126(11) Uani 0.5 1 d D . . A 2
H95I H 0.519020 0.702865 0.021514 0.152 Uiso 0.5 1 calc R . . A 2
H95J H 0.564938 0.651193 -0.007893 0.152 Uiso 0.5 1 calc R . . A 2
C952 C 0.4635(12) 0.6091(15) -0.0705(11) 0.131(12) Uani 0.5 1 d D . . A 2
H95K H 0.496918 0.593279 -0.096034 0.158 Uiso 0.5 1 calc R . . A 2
H95L H 0.450517 0.647304 -0.073496 0.158 Uiso 0.5 1 calc R . . A 2
C953 C 0.4121(17) 0.5620(14) -0.082(3) 0.35(5) Uani 0.5 1 d D . . A 2
H95M H 0.390096 0.570130 -0.046605 0.418 Uiso 0.5 1 calc R . . A 2
H95N H 0.383597 0.564486 -0.112112 0.418 Uiso 0.5 1 calc R . . A 2
K2 K 1.000000 0.500000 0.500000 0.0689(10) Uani 1 2 d S T P . .
O14 O 1.0852(4) 0.5761(6) 0.4796(6) 0.149(5) Uani 1 1 d . . . . .
O15 O 0.9322(4) 0.5115(6) 0.4066(6) 0.127(4) Uani 1 1 d D . . . .
O16 O 1.0134(6) 0.4147(7) 0.3859(6) 0.170(5) Uani 1 1 d D . . . .
O17 O 1.0998(4) 0.4229(7) 0.4809(9) 0.226(10) Uani 1 1 d D . . . .
C916 C 1.0781(7) 0.6096(8) 0.4438(9) 0.144(7) Uani 1 1 d . . . . .
H91M H 1.050392 0.586514 0.410113 0.173 Uiso 1 1 calc R . . . .
H91N H 1.061452 0.649582 0.465316 0.173 Uiso 1 1 calc R . . . .
C917 C 1.1355(10) 0.6182(12) 0.4260(10) 0.176(9) Uani 1 1 d . . . . .
H91O H 1.141993 0.660620 0.427864 0.211 Uiso 1 1 calc R . . . .
H91P H 1.139665 0.589603 0.385890 0.211 Uiso 1 1 calc R . . . .
C918 C 1.1786(9) 0.6070(12) 0.4638(15) 0.214(13) Uani 1 1 d . . . . .
H91Q H 1.209541 0.580293 0.441720 0.257 Uiso 1 1 calc R . . . .
H91R H 1.198777 0.645868 0.490963 0.257 Uiso 1 1 calc R . . . .
C919 C 1.1479(8) 0.5803(12) 0.4909(12) 0.215(13) Uani 1 1 d . . . . .
H91S H 1.156738 0.602876 0.532730 0.258 Uiso 1 1 calc R . . . .
H91T H 1.161730 0.538500 0.480858 0.258 Uiso 1 1 calc R . . . .
C920 C 0.8784(6) 0.5381(8) 0.4212(8) 0.122(6) Uani 1 1 d D . . . .
H92A H 0.849565 0.509242 0.428569 0.147 Uiso 1 1 calc R . . . .
H92B H 0.861264 0.547364 0.388784 0.147 Uiso 1 1 calc R . . . .
C921 C 0.9227(9) 0.4552(10) 0.3560(8) 0.172(8) Uani 1 1 d D . . . .
H92C H 0.904275 0.462471 0.323042 0.207 Uiso 1 1 calc R . . . .
H92D H 0.897350 0.424058 0.363819 0.207 Uiso 1 1 calc R . . . .
C922 C 0.9857(8) 0.4370(9) 0.3460(9) 0.195(11) Uani 1 1 d D . . . .
H92E H 0.986376 0.404792 0.306956 0.234 Uiso 1 1 calc R . . . .
H92F H 1.010723 0.472821 0.346498 0.234 Uiso 1 1 calc R . . . .
C923 C 1.0690(9) 0.3876(9) 0.3842(13) 0.38(3) Uani 1 1 d D . . . .
H92G H 1.099826 0.416761 0.379835 0.462 Uiso 1 1 calc R . . . .
H92H H 1.066880 0.351157 0.347691 0.462 Uiso 1 1 calc R . . . .
C924 C 1.0958(10) 0.3666(9) 0.4296(9) 0.169(10) Uani 1 1 d D . . . .
H92I H 1.069075 0.334683 0.434706 0.203 Uiso 1 1 calc R . . . .
H92J H 1.136036 0.350667 0.419603 0.203 Uiso 1 1 calc R . . . .
C925 C 1.1126(4) 0.4036(7) 0.5259(8) 0.120(7) Uani 1 1 d . . . . .
H92K H 1.149591 0.380574 0.519214 0.144 Uiso 1 1 calc R . . . .
H92L H 1.078773 0.377178 0.529843 0.144 Uiso 1 1 calc R . . . .
C955 C 0.4141(19) 0.3624(15) -0.102(2) 1.1(2) Uani 0.5 1 d D . . A 1
H95O H 0.443291 0.344298 -0.083207 1.378 Uiso 0.5 1 calc R . . A 1
H95P H 0.379691 0.332941 -0.121323 1.378 Uiso 0.5 1 calc R . . A 1
C954 C 0.3939(15) 0.4441(17) -0.1219(11) 0.16(2) Uani 0.5 1 d D . . A 2
H95Q H 0.359269 0.453368 -0.096978 0.191 Uiso 0.5 1 calc R . . A 2
H95R H 0.378017 0.438649 -0.160903 0.191 Uiso 0.5 1 calc R . . A 2
O70 O 0.4316(12) 0.3896(12) -0.0764(12) 0.110(7) Uani 0.5 1 d . . . A 2
C956 C 0.4425(11) 0.3927(15) -0.1387(12) 0.16(2) Uani 0.5 1 d D . . A 1
H95S H 0.415788 0.423779 -0.141992 0.192 Uiso 0.5 1 calc R . . A 1
H95T H 0.446457 0.361642 -0.177844 0.192 Uiso 0.5 1 calc R . . A 1
C961 C 0.4126(10) 0.3846(13) -0.1257(16) 0.078(9) Uani 0.5 1 d . . . A 2
H96C H 0.378147 0.353778 -0.139559 0.094 Uiso 0.5 1 calc R . . A 2
H96D H 0.444939 0.371112 -0.153117 0.094 Uiso 0.5 1 calc R . . A 2

loop_
_atom_site_aniso_label
_atom_site_aniso_U_11
_atom_site_aniso_U_22
_atom_site_aniso_U_33
_atom_site_aniso_U_23
_atom_site_aniso_U_13
_atom_site_aniso_U_12
Ce1 0.0238(2) 0.0576(3) 0.0695(3) 0.0397(3) 0.0120(2) 0.00415(18)
K1 0.0198(7) 0.0296(8) 0.0537(10) 0.0102(7) -0.0034(6) -0.0008(5)
O1 0.029(2) 0.008(2) 0.060(3) 0.011(2) 0.006(2) -0.0070(17)
C1 0.028(4) 0.093(7) 0.045(5) 0.031(5) 0.008(4) 0.002(4)
C1A 0.009(2) 0.023(3) 0.046(4) 0.026(3) -0.007(2) -0.008(2)
C2 0.027(4) 0.070(6) 0.035(4) 0.010(4) 0.006(3) -0.001(4)
Ce2 0.01797(18) 0.0278(2) 0.0662(3) 0.0298(2) 0.01034(17) 0.00201(14)
O2 0.020(2) 0.0053(19) 0.059(3) 0.0157(19) 0.005(2) 0.0005(15)
C2A 0.015(3) 0.022(3) 0.043(3) 0.020(3) 0.000(2) -0.002(2)
C3 0.028(4) 0.088(6) 0.031(4) 0.036(4) -0.001(3) 0.001(4)
O3 0.044(3) 0.096(5) 0.066(4) 0.057(4) 0.007(3) 0.019(3)
C3A 0.023(3) 0.023(3) 0.035(3) 0.010(3) 0.005(3) -0.001(2)
O4 0.030(3) 0.059(4) 0.056(4) 0.025(3) 0.003(2) 0.005(2)
C4 0.019(3) 0.070(5) 0.027(4) 0.020(4) 0.000(3) 0.004(3)
C4A 0.021(3) 0.028(3) 0.040(3) 0.016(3) -0.006(3) -0.006(2)
O5 0.024(2) 0.031(3) 0.053(3) 0.021(2) 0.010(2) 0.0058(19)
C5 0.020(3) 0.047(4) 0.029(4) 0.014(3) 0.002(3) 0.000(3)
C5A 0.014(3) 0.022(3) 0.050(4) 0.026(3) -0.008(2) -0.002(2)
C6 0.022(3) 0.050(5) 0.046(4) 0.017(4) 0.000(3) 0.003(3)
O6 0.020(2) 0.025(2) 0.043(3) 0.022(2) -0.0025(19) -0.0064(17)
C6A 0.015(3) 0.039(4) 0.044(4) 0.027(3) 0.004(3) -0.001(2)
O7 0.033(2) 0.011(2) 0.031(2) 0.0149(18) -0.0036(19) -0.0056(16)
C7 0.030(3) 0.042(4) 0.026(4) 0.005(3) 0.008(3) 0.007(3)
C7A 0.015(3) 0.019(3) 0.040(3) 0.020(3) -0.005(2) -0.012(2)
O8 0.023(2) 0.020(2) 0.047(3) 0.014(2) -0.003(2) 0.0001(17)
C8 0.015(3) 0.023(3) 0.041(4) 0.015(3) 0.003(3) 0.000(2)
C8A 0.012(3) 0.023(3) 0.039(4) 0.021(3) -0.003(2) -0.005(2)
O9 0.043(3) 0.051(3) 0.058(4) 0.028(3) 0.013(3) 0.007(2)
O10 0.024(2) 0.035(3) 0.104(5) 0.041(3) 0.018(3) 0.004(2)
C10 0.030(4) 0.132(9) 0.042(5) 0.046(6) 0.001(4) -0.002(5)
O11 0.043(3) 0.054(4) 0.079(5) 0.031(3) 0.009(3) -0.004(3)
C11 0.034(4) 0.149(10) 0.042(5) 0.068(6) 0.010(4) 0.017(5)
O12 0.041(3) 0.106(6) 0.081(5) 0.032(4) 0.032(3) 0.012(4)
C12 0.060(6) 0.178(13) 0.078(8) 0.096(9) 0.024(6) 0.037(7)
C13 0.057(7) 0.30(2) 0.108(10) 0.158(14) 0.009(7) 0.026(10)
C14 0.053(7) 0.31(2) 0.098(10) 0.144(14) -0.013(7) -0.012(10)
C15 0.050(6) 0.204(15) 0.052(6) 0.065(8) 0.004(5) 0.012(7)
C20 0.024(4) 0.105(8) 0.028(4) 0.010(5) 0.008(3) -0.010(4)
C21 0.024(3) 0.067(6) 0.038(4) 0.016(4) 0.013(3) 0.001(3)
C22 0.023(4) 0.087(7) 0.057(6) 0.027(5) 0.007(4) 0.001(4)
C23 0.057(6) 0.087(8) 0.073(7) -0.003(6) 0.021(6) 0.002(5)
C24 0.051(6) 0.108(9) 0.057(6) 0.006(6) 0.010(5) -0.006(6)
C25 0.028(4) 0.128(10) 0.061(7) -0.006(6) 0.014(4) -0.003(5)
C30 0.009(3) 0.046(4) 0.062(5) 0.022(4) 0.007(3) -0.001(3)
C31 0.012(3) 0.040(4) 0.036(4) 0.024(3) -0.011(3) -0.005(2)
C32 0.021(3) 0.064(6) 0.063(5) 0.035(5) 0.001(3) -0.005(3)
C33 0.037(4) 0.086(7) 0.052(5) 0.037(5) -0.014(4) -0.012(4)
C34 0.034(5) 0.125(10) 0.067(7) 0.042(7) -0.009(4) -0.015(5)
C35 0.033(4) 0.100(8) 0.051(5) 0.044(5) -0.003(4) -0.009(4)
C40 0.013(3) 0.036(4) 0.059(5) 0.025(4) 0.007(3) 0.001(3)
C41 0.017(3) 0.012(3) 0.033(3) 0.001(2) 0.016(3) -0.001(2)
C42 0.017(3) 0.036(4) 0.044(4) 0.017(3) 0.014(3) 0.006(3)
C43 0.024(3) 0.027(4) 0.054(5) 0.010(3) 0.011(3) 0.002(3)
C44 0.028(4) 0.029(4) 0.081(6) 0.020(4) 0.022(4) 0.013(3)
C45 0.024(3) 0.046(5) 0.063(5) 0.028(4) 0.016(3) 0.014(3)
C50 0.011(3) 0.021(3) 0.054(4) 0.022(3) -0.005(3) -0.013(2)
C51 0.011(3) 0.019(3) 0.042(4) 0.013(3) 0.003(2) -0.008(2)
C52 0.018(3) 0.026(4) 0.067(5) 0.027(4) 0.001(3) -0.008(2)
C53 0.023(3) 0.024(4) 0.075(6) 0.028(4) 0.001(3) -0.004(3)
C54 0.038(4) 0.023(4) 0.055(5) 0.014(3) -0.003(3) -0.015(3)
C55 0.021(3) 0.020(3) 0.049(4) 0.020(3) -0.007(3) -0.012(2)
C60 0.009(3) 0.026(3) 0.045(4) 0.022(3) -0.007(3) -0.009(2)
C61 0.008(3) 0.038(4) 0.054(4) 0.027(3) 0.005(3) -0.004(2)
C62 0.020(3) 0.042(4) 0.065(5) 0.020(4) 0.005(3) -0.009(3)
C63 0.021(3) 0.069(6) 0.067(6) 0.035(5) -0.009(4) -0.004(3)
C64 0.032(4) 0.073(6) 0.049(5) 0.043(5) -0.010(3) -0.006(4)
C65 0.015(3) 0.052(5) 0.052(5) 0.031(4) -0.005(3) -0.011(3)
C70 0.018(3) 0.022(3) 0.045(4) 0.024(3) -0.004(3) -0.009(2)
C71 0.026(3) 0.035(4) 0.046(4) 0.030(3) -0.014(3) -0.019(3)
C72 0.042(4) 0.031(4) 0.021(3) 0.012(3) -0.008(3) -0.019(3)
C73 0.060(6) 0.069(6) 0.071(6) 0.057(5) -0.026(5) -0.037(5)
C74 0.033(4) 0.062(6) 0.066(6) 0.045(5) -0.010(4) -0.011(4)
C75 0.025(3) 0.042(4) 0.058(5) 0.038(4) -0.013(3) -0.009(3)
C80 0.020(3) 0.029(4) 0.041(4) 0.022(3) 0.001(3) 0.000(2)
C81 0.029(3) 0.036(4) 0.041(4) 0.019(3) 0.008(3) -0.004(3)
C82 0.032(4) 0.023(4) 0.059(5) 0.010(3) 0.016(3) 0.003(3)
C83 0.030(4) 0.032(4) 0.084(6) 0.034(4) 0.013(4) 0.008(3)
C84 0.015(3) 0.030(4) 0.077(6) 0.031(4) 0.008(3) 0.000(3)
C85 0.018(3) 0.029(3) 0.051(4) 0.032(3) 0.008(3) 0.005(2)
C120 0.103(10) 0.231(18) 0.114(11) 0.143(13) 0.043(9) 0.052(11)
C121 0.22(2) 0.30(3) 0.201(18) 0.22(2) 0.101(16) 0.133(18)
C122 0.105(10) 0.115(11) 0.107(10) 0.066(8) 0.055(8) 0.022(8)
C123 0.150(13) 0.139(13) 0.134(12) 0.097(11) 0.082(11) 0.073(10)
C140 0.130(16) 0.55(5) 0.175(19) 0.26(3) -0.054(14) -0.05(2)
C220 0.054(6) 0.061(6) 0.088(8) 0.028(6) 0.005(5) 0.007(5)
C221 0.080(8) 0.066(7) 0.096(9) 0.013(6) 0.013(7) 0.020(6)
C222 0.033(5) 0.099(8) 0.087(8) 0.036(6) 0.000(5) 0.002(5)
C223 0.069(6) 0.096(8) 0.053(6) 0.039(6) 0.004(5) 0.029(6)
C240 0.072(9) 0.193(18) 0.125(13) -0.053(12) 0.024(9) -0.031(10)
C320 0.023(4) 0.074(6) 0.086(7) 0.055(6) -0.002(4) -0.011(4)
C321 0.037(5) 0.066(6) 0.131(9) 0.063(7) -0.007(5) -0.011(4)
C322 0.029(4) 0.067(6) 0.089(7) 0.054(6) 0.023(4) 0.005(4)
C323 0.026(4) 0.104(8) 0.128(10) 0.078(8) -0.006(5) -0.015(5)
C340 0.081(8) 0.170(14) 0.095(9) 0.084(10) -0.019(7) -0.047(9)
C420 0.035(4) 0.019(3) 0.042(4) 0.008(3) 0.000(3) -0.006(3)
C421 0.063(6) 0.081(7) 0.049(5) 0.032(5) 0.015(4) -0.018(5)
C422 0.051(5) 0.035(4) 0.059(5) 0.013(4) 0.000(4) -0.005(4)
C423 0.036(4) 0.027(4) 0.074(6) 0.012(4) -0.006(4) 0.000(3)
C440 0.068(6) 0.044(6) 0.127(10) 0.046(6) -0.005(6) 0.004(5)
C520 0.020(3) 0.039(4) 0.061(5) 0.025(4) 0.008(3) 0.007(3)
C521 0.030(4) 0.059(5) 0.073(6) 0.036(5) -0.013(4) -0.002(3)
C522 0.043(4) 0.036(4) 0.086(7) 0.029(4) 0.014(4) 0.019(3)
C523 0.039(4) 0.073(6) 0.107(8) 0.072(6) 0.011(5) 0.012(4)
C540 0.073(6) 0.030(5) 0.063(6) 0.002(4) -0.008(5) -0.009(4)
C620 0.012(3) 0.051(5) 0.085(6) 0.027(5) 0.001(4) -0.009(3)
C621 0.019(3) 0.051(5) 0.125(9) 0.047(6) 0.009(4) -0.007(3)
C622 0.007(3) 0.060(6) 0.179(12) 0.038(7) 0.021(5) -0.003(3)
C623 0.028(4) 0.063(6) 0.076(6) 0.030(5) 0.004(4) 0.001(4)
C640 0.047(5) 0.126(10) 0.067(7) 0.056(7) -0.024(5) -0.018(6)
C720 0.053(5) 0.067(6) 0.041(5) 0.033(4) 0.004(4) -0.018(4)
C721 0.120(9) 0.058(6) 0.082(8) 0.036(6) 0.050(7) 0.017(6)
C722 0.041(5) 0.073(6) 0.068(6) 0.044(5) 0.010(4) -0.002(4)
C723 0.086(7) 0.097(8) 0.040(5) 0.024(5) 0.018(5) -0.007(6)
C740 0.075(7) 0.102(9) 0.108(9) 0.068(8) -0.036(7) -0.012(6)
C820 0.032(4) 0.045(5) 0.062(5) 0.023(4) 0.002(4) -0.003(3)
C821 0.047(5) 0.049(5) 0.077(7) 0.009(5) 0.004(5) -0.015(4)
C822 0.035(4) 0.032(4) 0.039(4) -0.006(3) 0.003(3) -0.007(3)
C823 0.070(6) 0.043(5) 0.061(6) 0.020(4) -0.018(5) -0.027(4)
C840 0.054(6) 0.040(5) 0.131(10) 0.027(6) 0.016(6) 0.015(4)
C900 0.086(7) 0.025(5) 0.134(10) 0.038(6) 0.023(7) 0.011(4)
C901 0.119(11) 0.089(9) 0.155(14) 0.038(9) 0.094(10) 0.063(8)
C902 0.072(7) 0.048(6) 0.099(9) 0.018(6) 0.029(6) 0.028(5)
C903 0.026(4) 0.040(4) 0.078(6) 0.032(4) 0.015(4) 0.005(3)
C904 0.033(4) 0.027(4) 0.089(6) 0.033(4) 0.003(4) -0.006(3)
C905 0.035(4) 0.059(6) 0.122(8) 0.069(6) 0.009(5) -0.007(4)
C906 0.037(5) 0.077(7) 0.155(11) 0.088(8) 0.000(6) -0.001(4)
C907 0.030(4) 0.049(5) 0.089(7) 0.033(5) 0.012(4) -0.004(3)
C908 0.032(4) 0.051(5) 0.086(7) 0.025(5) -0.002(4) 0.005(4)
C909 0.116(11) 0.099(11) 0.114(12) 0.017(9) 0.024(9) -0.040(9)
C910 0.077(8) 0.065(8) 0.185(15) 0.075(9) 0.015(9) -0.007(6)
C911 0.118(10) 0.073(8) 0.094(9) 0.048(7) -0.005(7) -0.037(7)
C912 0.084(9) 0.124(11) 0.104(10) 0.040(9) 0.052(8) 0.040(8)
C913 0.098(14) 0.40(4) 0.18(2) 0.15(3) 0.092(14) 0.066(19)
C914 0.21(3) 0.52(6) 0.32(4) 0.03(4) 0.23(3) -0.07(4)
C915 0.062(8) 0.188(17) 0.162(15) 0.071(13) 0.043(9) -0.013(9)
K3 0.100(3) 0.131(4) 0.087(3) 0.045(3) -0.014(2) -0.017(3)
O20 0.13(2) 0.13(2) 0.13(2) 0.056(18) -0.003(16) -0.011(15)
O21 0.107(16) 0.40(4) 0.062(12) 0.07(2) 0.011(12) -0.05(2)
O22 0.040(7) 0.34(3) 0.018(6) 0.027(10) 0.001(5) -0.055(11)
C957 0.65(12) 0.27(5) 0.018(13) 0.03(2) 0.02(3) 0.33(7)
C958 0.081(17) 0.19(3) 0.080(13) 0.046(13) -0.001(13) -0.042(17)
C959 0.053(12) 0.19(3) 0.078(15) 0.061(16) -0.015(10) -0.022(14)
C960 0.11(2) 0.10(2) 0.087(19) 0.018(16) -0.008(16) -0.043(16)
O18 0.109(15) 0.141(19) 0.23(3) 0.130(19) 0.045(16) -0.016(13)
O19 0.128(16) 0.133(17) 0.068(11) 0.021(11) -0.020(10) -0.036(13)
C950 0.15(3) 0.069(19) 0.17(3) 0.04(2) -0.06(2) -0.042(19)
C951 0.17(3) 0.16(3) 0.046(14) 0.038(17) -0.009(17) -0.02(2)
C952 0.09(2) 0.20(4) 0.15(3) 0.10(3) 0.05(2) 0.08(2)
C953 0.18(4) 0.18(4) 0.81(15) 0.30(7) 0.28(7) 0.09(4)
K2 0.0282(12) 0.076(2) 0.143(3) 0.086(2) 0.0054(15) 0.0085(12)
O14 0.076(6) 0.211(12) 0.252(13) 0.195(11) 0.004(7) -0.023(7)
O15 0.082(7) 0.136(9) 0.174(11) 0.074(8) -0.021(7) 0.020(6)
O16 0.152(11) 0.230(15) 0.159(11) 0.115(11) -0.007(9) -0.028(10)
O17 0.050(5) 0.201(14) 0.56(3) 0.29(2) 0.042(11) 0.037(7)
C916 0.119(13) 0.114(13) 0.25(2) 0.127(14) 0.031(13) 0.007(10)
C917 0.133(17) 0.23(2) 0.21(2) 0.135(19) 0.031(16) -0.041(17)
C918 0.089(14) 0.20(2) 0.41(4) 0.18(3) 0.05(2) -0.004(14)
C919 0.094(13) 0.30(3) 0.38(3) 0.28(3) -0.032(17) -0.054(15)
C920 0.068(9) 0.119(13) 0.205(19) 0.095(13) -0.024(10) -0.004(8)
C921 0.148(18) 0.23(3) 0.125(16) 0.047(17) 0.001(14) 0.039(17)
C922 0.153(18) 0.151(17) 0.26(3) 0.073(17) -0.137(18) -0.001(13)
C923 0.116(16) 0.103(15) 0.85(8) 0.09(3) -0.17(3) 0.042(12)
C924 0.19(2) 0.113(15) 0.25(3) 0.106(17) 0.102(19) 0.066(14)
C925 0.027(5) 0.124(11) 0.29(2) 0.168(14) 0.016(8) 0.032(6)
C955 1.1(4) 2.0(4) 1.0(2) 1.4(3) -0.4(3) -0.3(4)
C954 0.15(3) 0.27(5) 0.066(17) 0.10(2) -0.070(18) -0.16(3)
O70 0.13(2) 0.101(18) 0.112(18) 0.060(15) -0.018(15) -0.010(14)
C956 0.060(18) 0.19(4) 0.10(3) -0.10(2) -0.068(18) 0.05(2)
C961 0.034(12) 0.079(17) 0.12(3) 0.043(18) -0.023(15) 0.001(11)

loop_
_atom_type_symbol
_atom_type_description
_atom_type_scat_dispersion_real
_atom_type_scat_dispersion_imag
_atom_type_scat_source
C C 0.0033 0.0016 'International Tables Vol C Tables 4.2.6.8 and 6.1.1.4'
H H 0.0000 0.0000 'International Tables Vol C Tables 4.2.6.8 and 6.1.1.4'
Ce Ce -0.2486 2.6331 'International Tables Vol C Tables 4.2.6.8 and 6.1.1.4'
K K 0.2009 0.2494 'International Tables Vol C Tables 4.2.6.8 and 6.1.1.4'
O O 0.0106 0.0060 'International Tables Vol C Tables 4.2.6.8 and 6.1.1.4'

loop_
_exptl_crystal_face_index_h
_exptl_crystal_face_index_k
_exptl_crystal_face_index_l
_exptl_crystal_face_perp_dist
_exptl_oxdiff_crystal_face_indexfrac_h
_exptl_oxdiff_crystal_face_indexfrac_k
_exptl_oxdiff_crystal_face_indexfrac_l
_exptl_oxdiff_crystal_face_x
_exptl_oxdiff_crystal_face_y
_exptl_oxdiff_crystal_face_z
13 -5 -27 0.2311 13.0002 -5.0001 -27.0021 0.2358 0.9486 -0.1317
-13 5 27 0.2311 -13.0002 5.0001 27.0021 -0.2358 -0.9486 0.1317
-4 13 -34 0.2695 -3.9998 12.9998 -34.0019 0.2015 0.7573 0.6075
4 -13 34 0.2695 3.9998 -12.9998 34.0019 -0.2015 -0.7573 -0.6075
23 -21 -2 0.2769 23.0001 -21.0000 -2.0010 0.1258 0.5386 -0.8421
-23 21 2 0.2769 -23.0001 21.0000 2.0010 -0.1258 -0.5386 0.8421
-28 9 -12 0.2751 -28.0000 8.9998 -12.0004 -0.4865 0.0882 0.8589
28 -9 12 0.2751 28.0000 -8.9998 12.0004 0.4865 -0.0882 -0.8589
-5 -32 16 0.2816 -5.0000 -32.0001 16.0000 -0.8024 0.1065 -0.5938
5 32 -16 0.2816 5.0000 32.0001 -16.0000 0.8024 -0.1065 0.5938
0 -28 -5 0.2251 0.0001 -28.0002 -5.0013 -0.5795 0.6772 -0.4487
0 28 5 0.2251 -0.0001 28.0002 5.0013 0.5795 -0.6772 0.4487
-17 -10 -20 0.2213 -16.9999 -10.0003 -20.0017 -0.6071 0.7252 0.3597
17 10 20 0.2213 16.9999 10.0003 20.0017 0.6071 -0.7252 -0.3597

loop_
_geom_angle_atom_site_label_1
_geom_angle_atom_site_label_2
_geom_angle_atom_site_label_3
_geom_angle
_geom_angle_site_symmetry_1
_geom_angle_site_symmetry_3
O3 Ce1 O5 89.92(18) . .
O3 Ce1 O11 93.9(2) . .
O3 Ce1 O12 79.4(2) . .
O4 Ce1 O3 91.7(2) . .
O4 Ce1 O5 96.28(17) . .
O4 Ce1 O6 91.80(17) . .
O4 Ce1 O11 168.19(18) . .
O4 Ce1 O12 85.3(2) . .
O5 Ce1 O11 94.12(17) . .
O5 Ce1 O12 169.3(2) . .
O6 Ce1 O3 171.09(17) . .
O6 Ce1 O5 97.84(16) . .
O6 Ce1 O11 81.24(17) . .
O6 Ce1 O12 92.72(19) . .
O12 Ce1 O11 85.5(2) . .
O1 K1 C2A 112.12(15) . .
O1 K1 C3A 109.60(15) . .
O1 K1 C4A 86.25(14) . .
O1 K1 O5 163.02(14) . .
O1 K1 C5 70.96(15) . .
O1 K1 C6 79.60(16) . .
O1 K1 C7 104.15(15) . .
O1 K1 C41 25.91(13) . .
O1 K1 C51 139.31(16) . .
O1 K1 C423 56.47(16) . .
O1 K1 C521 110.61(17) . .
C2A K1 C4A 43.95(15) . .
C2A K1 C7 103.11(17) . .
C2A K1 C521 123.43(16) . .
C3A K1 C2A 25.29(16) . .
C3A K1 C4A 25.10(15) . .
C3A K1 C5 116.92(18) . .
C3A K1 C6 91.78(18) . .
C3A K1 C7 79.61(18) . .
C3A K1 C423 101.10(19) . .
C3A K1 C521 138.37(18) . .
O5 K1 C2A 72.04(13) . .
O5 K1 C3A 81.29(14) . .
O5 K1 C4A 106.08(14) . .
O5 K1 C5 116.56(16) . .
O5 K1 C6 113.86(18) . .
O5 K1 C7 90.39(16) . .
O5 K1 C41 140.96(14) . .
O5 K1 C51 26.00(15) . .
O5 K1 C423 109.58(17) . .
O5 K1 C521 57.11(16) . .
C5 K1 C2A 142.21(18) . .
C5 K1 C4A 101.29(17) . .
C5 K1 C7 43.69(17) . .
C5 K1 C423 122.96(18) . .
C5 K1 C521 86.33(19) . .
C6 K1 C2A 117.07(18) . .
C6 K1 C4A 78.32(18) . .
C6 K1 C5 25.19(18) . .
C6 K1 C7 24.92(17) . .
C6 K1 C423 136.0(2) . .
C6 K1 C521 105.6(2) . .
C7 K1 C4A 75.91(18) . .
C41 K1 C2A 133.61(17) . .
C41 K1 C3A 135.47(17) . .
C41 K1 C4A 111.99(16) . .
C41 K1 C5 64.33(17) . .
C41 K1 C6 82.71(17) . .
C41 K1 C7 106.66(17) . .
C41 K1 C51 126.88(16) . .
C41 K1 C423 58.76(18) . .
C41 K1 C521 84.93(18) . .
C51 K1 C2A 64.96(15) . .
C51 K1 C3A 83.80(16) . .
C51 K1 C4A 107.78(15) . .
C51 K1 C5 137.99(18) . .
C51 K1 C6 139.84(19) . .
C51 K1 C7 116.19(18) . .
C51 K1 C423 83.67(18) . .
C51 K1 C521 58.48(17) . .
C423 K1 C2A 82.19(18) . .
C423 K1 C4A 96.13(18) . .
C423 K1 C7 159.95(19) . .
C423 K1 C521 92.2(2) . .
C521 K1 C4A 163.07(18) . .
C521 K1 C7 100.5(2) . .
Ce2 O1 K1 148.47(18) . .
C41 O1 K1 81.5(3) . .
C41 O1 Ce2 118.6(3) . .
C2 C1 H1 105.7 . .
C10 C1 H1 105.7 . .
C10 C1 C2 112.4(7) . .
C10 C1 C20 113.8(7) . .
C20 C1 H1 105.7 . .
C20 C1 C2 112.7(7) . .
C2A C1A H1A 106.9 . .
C2A C1A C50 108.1(5) . .
C50 C1A H1A 106.9 . .
C60 C1A H1A 106.9 . .
C60 C1A C2A 117.7(5) . .
C60 C1A C50 109.9(5) . .
C3 C2 C1 116.9(7) . .
C7 C2 C1 123.7(7) . .
C7 C2 C3 118.7(7) . .
O1 Ce2 O9 92.93(16) . .
O1 Ce2 O10 169.82(18) . .
O2 Ce2 O1 97.90(15) . .
O2 Ce2 O9 77.66(16) . .
O2 Ce2 O10 91.63(16) . .
O7 Ce2 O1 89.14(15) . .
O7 Ce2 O2 171.73(14) . .
O7 Ce2 O9 97.73(16) . .
O7 Ce2 O10 81.10(16) . .
O8 Ce2 O1 96.64(15) . .
O8 Ce2 O2 92.39(15) . .
O8 Ce2 O7 91.11(15) . .
O8 Ce2 O9 167.07(16) . .
O8 Ce2 O10 86.49(16) . .
O10 Ce2 O9 85.57(16) . .
C31 O2 Ce2 156.1(4) . .
C1A C2A K1 98.3(3) . .
C3A C2A K1 72.3(3) . .
C3A C2A C1A 119.1(6) . .
C3A C2A C7A 116.4(5) . .
C7A C2A K1 94.3(3) . .
C7A C2A C1A 124.3(6) . .
C2 C3 H3 120.1 . .
C4 C3 C2 119.9(7) . .
C4 C3 H3 120.1 . .
C11 O3 Ce1 154.6(6) . .
K1 C3A H3A 101.0 . .
C2A C3A K1 82.4(4) . .
C2A C3A H3A 118.9 . .
C2A C3A C4A 122.2(6) . .
C4A C3A K1 87.1(4) . .
C4A C3A H3A 118.9 . .
C21 O4 Ce1 152.2(5) . .
K1 C4 H4 119.0 . .
C3 C4 K1 86.6(4) . .
C3 C4 H4 119.3 . .
C3 C4 C5 121.5(7) . .
C5 C4 K1 65.5(4) . .
C5 C4 H4 119.3 . .
K1 C4A H4A 108.0 . .
C3A C4A K1 67.8(3) . .
C3A C4A H4A 120.2 . .
C5A C4A K1 93.8(4) . .
C5A C4A C3A 119.6(6) . .
C5A C4A H4A 120.2 . .
Ce1 O5 K1 144.14(19) . .
C51 O5 Ce1 120.8(3) . .
C51 O5 K1 82.6(3) . .
C4 C5 K1 90.7(4) . .
C4 C5 C8 123.0(6) . .
C6 C5 K1 74.7(4) . .
C6 C5 C4 117.4(6) . .
C6 C5 C8 119.4(6) . .
C8 C5 K1 99.9(4) . .
C4A C5A C8A 120.4(6) . .
C6A C5A C4A 118.6(5) . .
C6A C5A C8A 120.3(6) . .
K1 C6 H6 104.5 . .
C5 C6 K1 80.1(4) . .
C5 C6 H6 119.3 . .
C5 C6 C7 121.5(7) . .
C7 C6 K1 85.8(4) . .
C7 C6 H6 119.3 . .
C61 O6 Ce1 156.9(4) . .
C5A C6A H6A 119.5 . .
C5A C6A C7A 120.9(6) . .
C7A C6A H6A 119.5 . .
C71 O7 Ce2 153.5(4) . .
K1 C7 H7 111.4 . .
C2 C7 K1 89.7(5) . .
C2 C7 C6 120.9(7) . .
C2 C7 H7 119.5 . .
C6 C7 K1 69.2(4) . .
C6 C7 H7 119.5 . .
C2A C7A C6A 122.1(6) . .
C2A C7A H7A 119.0 . .
C6A C7A H7A 119.0 . .
C80 O8 Ce2 154.2(4) . .
C5 C8 H8 107.2 . .
C5 C8 C30 117.1(6) . .
C5 C8 C40 108.9(5) . .
C30 C8 H8 107.2 . .
C30 C8 C40 108.8(5) . .
C40 C8 H8 107.2 . .
C5A C8A H8A 104.4 . .
C5A C8A C70 111.4(5) . .
C70 C8A H8A 104.4 . .
C85 C8A C5A 116.2(5) . .
C85 C8A H8A 104.4 . .
C85 C8A C70 114.6(5) . .
C900 O9 Ce2 131.4(4) . .
C903 O9 Ce2 119.5(4) . .
C903 O9 C900 109.1(6) . .
C904 O10 Ce2 116.1(4) . .
C907 O10 Ce2 135.2(4) . .
C907 O10 C904 108.4(5) . .
C11 C10 C1 119.3(7) . .
C15 C10 C1 120.9(10) . .
C15 C10 C11 119.7(9) . .
C908 O11 Ce1 120.7(5) . .
C908 O11 C911 108.7(7) . .
C911 O11 Ce1 130.5(6) . .
O3 C11 C10 117.5(7) . .
O3 C11 C12 124.8(10) . .
C12 C11 C10 117.7(9) . .
C912 O12 Ce1 116.1(6) . .
C912 O12 C915 111.6(9) . .
C915 O12 Ce1 132.3(8) . .
C11 C12 C120 119.7(10) . .
C13 C12 C11 118.9(13) . .
C13 C12 C120 121.4(10) . .
C12 C13 H13 118.1 . .
C12 C13 C14 123.8(11) . .
C14 C13 H13 118.1 . .
C13 C14 C15 118.0(11) . .
C13 C14 C140 117.1(13) . .
C15 C14 C140 124.9(16) . .
C10 C15 C14 121.7(13) . .
C10 C15 H15 119.1 . .
C14 C15 H15 119.1 . .
C21 C20 C1 119.7(8) . .
C25 C20 C1 121.8(8) . .
C25 C20 C21 118.5(10) . .
O4 C21 C20 118.0(8) . .
O4 C21 C22 122.2(7) . .
C22 C21 C20 119.7(8) . .
C21 C22 C220 121.8(8) . .
C23 C22 C21 118.2(9) . .
C23 C22 C220 119.9(9) . .
C22 C23 H23 118.6 . .
C22 C23 C24 122.9(11) . .
C24 C23 H23 118.6 . .
C23 C24 C240 120.0(12) . .
C25 C24 C23 117.2(10) . .
C25 C24 C240 122.8(11) . .
C20 C25 H25 118.5 . .
C24 C25 C20 123.1(10) . .
C24 C25 H25 118.5 . .
C31 C30 C8 115.0(6) . .
C35 C30 C8 125.2(6) . .
C35 C30 C31 119.7(6) . .
O2 C31 C30 118.4(5) . .
O2 C31 C32 124.3(6) . .
C32 C31 C30 117.3(6) . .
C31 C32 C320 121.6(7) . .
C33 C32 C31 118.6(7) . .
C33 C32 C320 119.8(7) . .
C32 C33 H33 117.6 . .
C32 C33 C34 124.9(8) . .
C34 C33 H33 117.6 . .
C33 C34 C340 120.5(8) . .
C35 C34 C33 115.6(8) . .
C35 C34 C340 123.9(9) . .
C30 C35 C34 123.9(8) . .
C30 C35 H35 118.1 . .
C34 C35 H35 118.1 . .
C41 C40 C8 117.5(5) . .
C41 C40 C45 120.1(7) . .
C45 C40 C8 122.2(7) . .
O1 C41 K1 72.6(3) . .
O1 C41 C40 120.8(5) . .
O1 C41 C42 119.7(6) . .
C40 C41 K1 98.4(4) . .
C40 C41 C42 119.6(6) . .
C42 C41 K1 98.9(3) . .
C41 C42 C420 123.5(6) . .
C43 C42 C41 116.9(6) . .
C43 C42 C420 119.6(6) . .
C42 C43 H43 118.3 . .
C44 C43 C42 123.5(7) . .
C44 C43 H43 118.3 . .
C43 C44 C45 118.9(7) . .
C43 C44 C440 122.1(7) . .
C45 C44 C440 118.9(8) . .
C40 C45 H45 119.6 . .
C44 C45 C40 120.8(7) . .
C44 C45 H45 119.6 . .
C1A C50 K1 86.0(3) . .
C51 C50 K1 60.7(3) . .
C51 C50 C1A 119.3(6) . .
C55 C50 K1 121.2(4) . .
C55 C50 C1A 121.3(5) . .
C55 C50 C51 119.3(6) . .
O5 C51 K1 71.4(3) . .
O5 C51 C50 119.9(6) . .
O5 C51 C52 119.9(6) . .
C50 C51 K1 95.9(3) . .
C50 C51 C52 120.2(6) . .
C52 C51 K1 101.5(3) . .
C51 C52 C520 122.2(7) . .
C53 C52 C51 116.7(6) . .
C53 C52 C520 121.0(6) . .
C52 C53 H53 118.1 . .
C52 C53 C54 123.8(7) . .
C54 C53 H53 118.1 . .
C53 C54 C540 121.9(7) . .
C55 C54 C53 116.3(7) . .
C55 C54 C540 121.8(7) . .
C50 C55 C54 123.6(6) . .
C50 C55 H55 118.2 . .
C54 C55 H55 118.2 . .
C61 C60 C1A 116.7(5) . .
C65 C60 C1A 122.7(5) . .
C65 C60 C61 120.7(5) . .
O6 C61 C60 117.8(5) . .
O6 C61 C62 125.6(6) . .
C62 C61 C60 116.5(6) . .
C61 C62 C620 117.9(7) . .
C63 C62 C61 120.1(6) . .
C63 C62 C620 122.0(6) . .
C62 C63 H63 119.4 . .
C64 C63 C62 121.2(6) . .
C64 C63 H63 119.4 . .
C63 C64 C640 119.4(7) . .
C65 C64 C63 119.4(7) . .
C65 C64 C640 121.1(7) . .
C60 C65 H65 119.0 . .
C64 C65 C60 122.0(6) . .
C64 C65 H65 119.0 . .
C71 C70 C8A 120.4(5) . .
C75 C70 C8A 119.9(6) . .
C75 C70 C71 119.6(6) . .
O7 C71 C70 117.4(6) . .
O7 C71 C72 123.8(7) . .
C70 C71 C72 118.7(6) . .
C71 C72 C720 120.0(6) . .
C73 C72 C71 115.8(7) . .
C73 C72 C720 124.2(7) . .
C72 C73 H73 116.4 . .
C74 C73 C72 127.1(8) . .
C74 C73 H73 116.4 . .
C73 C74 C75 115.8(7) . .
C73 C74 C740 120.8(8) . .
C75 C74 C740 123.4(9) . .
C70 C75 C74 122.6(7) . .
C70 C75 H75 118.7 . .
C74 C75 H75 118.7 . .
O8 C80 C81 121.8(6) . .
O8 C80 C85 117.8(6) . .
C81 C80 C85 120.3(6) . .
C80 C81 C820 121.8(6) . .
C82 C81 C80 118.1(6) . .
C82 C81 C820 120.0(7) . .
C81 C82 H82 118.5 . .
C81 C82 C83 123.1(7) . .
C83 C82 H82 118.5 . .
C82 C83 C840 121.7(8) . .
C84 C83 C82 117.4(6) . .
C84 C83 C840 120.9(7) . .
C83 C84 H84 119.3 . .
C83 C84 C85 121.4(6) . .
C85 C84 H84 119.3 . .
C80 C85 C8A 120.3(5) . .
C84 C85 C8A 120.3(6) . .
C84 C85 C80 119.3(6) . .
C12 C120 C121 110.5(14) . .
C12 C120 C123 110.4(10) . .
C122 C120 C12 113.4(12) . .
C122 C120 C121 107.6(11) . .
C122 C120 C123 104.5(13) . .
C123 C120 C121 110.3(13) . .
C120 C121 H12A 109.5 . .
C120 C121 H12B 109.5 . .
C120 C121 H12C 109.5 . .
H12A C121 H12B 109.5 . .
H12A C121 H12C 109.5 . .
H12B C121 H12C 109.5 . .
C120 C122 H12D 109.5 . .
C120 C122 H12E 109.5 . .
C120 C122 H12F 109.5 . .
H12D C122 H12E 109.5 . .
H12D C122 H12F 109.5 . .
H12E C122 H12F 109.5 . .
C120 C123 H12G 109.5 . .
C120 C123 H12H 109.5 . .
C120 C123 H12I 109.5 . .
H12G C123 H12H 109.5 . .
H12G C123 H12I 109.5 . .
H12H C123 H12I 109.5 . .
C14 C140 H14A 109.5 . .
C14 C140 H14B 109.5 . .
C14 C140 H14C 109.5 . .
H14A C140 H14B 109.5 . .
H14A C140 H14C 109.5 . .
H14B C140 H14C 109.5 . .
C22 C220 C222 110.4(8) . .
C22 C220 C223 110.0(8) . .
C221 C220 C22 112.1(9) . .
C221 C220 C222 110.6(9) . .
C221 C220 C223 105.8(8) . .
C222 C220 C223 107.8(9) . .
C220 C221 H22A 109.5 . .
C220 C221 H22B 109.5 . .
C220 C221 H22C 109.5 . .
H22A C221 H22B 109.5 . .
H22A C221 H22C 109.5 . .
H22B C221 H22C 109.5 . .
C220 C222 H22D 109.5 . .
C220 C222 H22E 109.5 . .
C220 C222 H22F 109.5 . .
H22D C222 H22E 109.5 . .
H22D C222 H22F 109.5 . .
H22E C222 H22F 109.5 . .
C220 C223 H22G 109.5 . .
C220 C223 H22H 109.5 . .
C220 C223 H22I 109.5 . .
H22G C223 H22H 109.5 . .
H22G C223 H22I 109.5 . .
H22H C223 H22I 109.5 . .
C24 C240 H24A 109.5 . .
C24 C240 H24B 109.5 . .
C24 C240 H24C 109.5 . .
H24A C240 H24B 109.5 . .
H24A C240 H24C 109.5 . .
H24B C240 H24C 109.5 . .
C321 C320 C32 108.2(7) . .
C322 C320 C32 108.2(7) . .
C322 C320 C321 109.5(8) . .
C322 C320 C323 110.4(8) . .
C323 C320 C32 113.4(7) . .
C323 C320 C321 107.1(7) . .
C320 C321 H32A 109.5 . .
C320 C321 H32B 109.5 . .
C320 C321 H32C 109.5 . .
H32A C321 H32B 109.5 . .
H32A C321 H32C 109.5 . .
H32B C321 H32C 109.5 . .
C320 C322 H32D 109.5 . .
C320 C322 H32E 109.5 . .
C320 C322 H32F 109.5 . .
H32D C322 H32E 109.5 . .
H32D C322 H32F 109.5 . .
H32E C322 H32F 109.5 . .
C320 C323 H32G 109.5 . .
C320 C323 H32H 109.5 . .
C320 C323 H32I 109.5 . .
H32G C323 H32H 109.5 . .
H32G C323 H32I 109.5 . .
H32H C323 H32I 109.5 . .
C34 C340 H34A 109.5 . .
C34 C340 H34B 109.5 . .
C34 C340 H34C 109.5 . .
H34A C340 H34B 109.5 . .
H34A C340 H34C 109.5 . .
H34B C340 H34C 109.5 . .
C42 C420 C421 107.5(6) . .
C42 C420 C422 114.1(6) . .
C42 C420 C423 110.0(6) . .
C421 C420 C423 108.6(7) . .
C422 C420 C421 108.3(7) . .
C422 C420 C423 108.2(6) . .
C420 C421 H42A 109.5 . .
C420 C421 H42B 109.5 . .
C420 C421 H42C 109.5 . .
H42A C421 H42B 109.5 . .
H42A C421 H42C 109.5 . .
H42B C421 H42C 109.5 . .
C420 C422 H42D 109.5 . .
C420 C422 H42E 109.5 . .
C420 C422 H42F 109.5 . .
H42D C422 H42E 109.5 . .
H42D C422 H42F 109.5 . .
H42E C422 H42F 109.5 . .
K1 C423 H42G 63.8 . .
K1 C423 H42H 138.6 . .
K1 C423 H42I 48.1 . .
C420 C423 K1 111.1(5) . .
C420 C423 H42G 109.5 . .
C420 C423 H42H 109.5 . .
C420 C423 H42I 109.5 . .
H42G C423 H42H 109.5 . .
H42G C423 H42I 109.5 . .
H42H C423 H42I 109.5 . .
C44 C440 H44A 109.5 . .
C44 C440 H44B 109.5 . .
C44 C440 H44C 109.5 . .
H44A C440 H44B 109.5 . .
H44A C440 H44C 109.5 . .
H44B C440 H44C 109.5 . .
C52 C520 C523 108.6(5) . .
C521 C520 C52 111.9(6) . .
C521 C520 C523 110.0(7) . .
C522 C520 C52 111.2(7) . .
C522 C520 C521 107.9(6) . .
C522 C520 C523 107.2(6) . .
K1 C521 H52A 47.2 . .
K1 C521 H52B 138.4 . .
K1 C521 H52C 64.6 . .
C520 C521 K1 111.1(4) . .
C520 C521 H52A 109.5 . .
C520 C521 H52B 109.5 . .
C520 C521 H52C 109.5 . .
H52A C521 H52B 109.5 . .
H52A C521 H52C 109.5 . .
H52B C521 H52C 109.5 . .
C520 C522 H52D 109.5 . .
C520 C522 H52E 109.5 . .
C520 C522 H52F 109.5 . .
H52D C522 H52E 109.5 . .
H52D C522 H52F 109.5 . .
H52E C522 H52F 109.5 . .
C520 C523 H52G 109.5 . .
C520 C523 H52H 109.5 . .
C520 C523 H52I 109.5 . .
H52G C523 H52H 109.5 . .
H52G C523 H52I 109.5 . .
H52H C523 H52I 109.5 . .
C54 C540 H54A 109.5 . .
C54 C540 H54B 109.5 . .
C54 C540 H54C 109.5 . .
H54A C540 H54B 109.5 . .
H54A C540 H54C 109.5 . .
H54B C540 H54C 109.5 . .
C62 C620 C621 110.4(6) . .
C62 C620 C622 107.4(7) . .
C621 C620 C622 106.1(6) . .
C623 C620 C62 111.4(6) . .
C623 C620 C621 110.4(8) . .
C623 C620 C622 111.0(7) . .
C620 C621 H62A 109.5 . .
C620 C621 H62B 109.5 . .
C620 C621 H62C 109.5 . .
H62A C621 H62B 109.5 . .
H62A C621 H62C 109.5 . .
H62B C621 H62C 109.5 . .
C620 C622 H62D 109.5 . .
C620 C622 H62E 109.5 . .
C620 C622 H62F 109.5 . .
H62D C622 H62E 109.5 . .
H62D C622 H62F 109.5 . .
H62E C622 H62F 109.5 . .
C620 C623 H62G 109.5 . .
C620 C623 H62H 109.5 . .
C620 C623 H62I 109.5 . .
H62G C623 H62H 109.5 . .
H62G C623 H62I 109.5 . .
H62H C623 H62I 109.5 . .
C64 C640 H64A 109.5 . .
C64 C640 H64B 109.5 . .
C64 C640 H64C 109.5 . .
H64A C640 H64B 109.5 . .
H64A C640 H64C 109.5 . .
H64B C640 H64C 109.5 . .
C721 C720 C72 110.4(6) . .
C721 C720 C723 104.0(8) . .
C722 C720 C72 112.4(7) . .
C722 C720 C721 111.1(8) . .
C722 C720 C723 106.1(7) . .
C723 C720 C72 112.5(7) . .
C720 C721 H72A 109.5 . .
C720 C721 H72B 109.5 . .
C720 C721 H72C 109.5 . .
H72A C721 H72B 109.5 . .
H72A C721 H72C 109.5 . .
H72B C721 H72C 109.5 . .
C720 C722 H72D 109.5 . .
C720 C722 H72E 109.5 . .
C720 C722 H72F 109.5 . .
H72D C722 H72E 109.5 . .
H72D C722 H72F 109.5 . .
H72E C722 H72F 109.5 . .
C720 C723 H72G 109.5 . .
C720 C723 H72H 109.5 . .
C720 C723 H72I 109.5 . .
H72G C723 H72H 109.5 . .
H72G C723 H72I 109.5 . .
H72H C723 H72I 109.5 . .
C74 C740 H74A 109.5 . .
C74 C740 H74B 109.5 . .
C74 C740 H74C 109.5 . .
H74A C740 H74B 109.5 . .
H74A C740 H74C 109.5 . .
H74B C740 H74C 109.5 . .
C81 C820 C822 110.2(6) . .
C821 C820 C81 112.9(7) . .
C821 C820 C822 107.1(6) . .
C821 C820 C823 107.2(7) . .
C823 C820 C81 110.3(6) . .
C823 C820 C822 109.0(7) . .
C820 C821 H82A 109.5 . .
C820 C821 H82B 109.5 . .
C820 C821 H82C 109.5 . .
H82A C821 H82B 109.5 . .
H82A C821 H82C 109.5 . .
H82B C821 H82C 109.5 . .
C820 C822 H82D 109.5 . .
C820 C822 H82E 109.5 . .
C820 C822 H82F 109.5 . .
H82D C822 H82E 109.5 . .
H82D C822 H82F 109.5 . .
H82E C822 H82F 109.5 . .
C820 C823 H82G 109.5 . .
C820 C823 H82H 109.5 . .
C820 C823 H82I 109.5 . .
H82G C823 H82H 109.5 . .
H82G C823 H82I 109.5 . .
H82H C823 H82I 109.5 . .
C83 C840 H84A 109.5 . .
C83 C840 H84B 109.5 . .
C83 C840 H84C 109.5 . .
H84A C840 H84B 109.5 . .
H84A C840 H84C 109.5 . .
H84B C840 H84C 109.5 . .
O9 C900 H90A 110.9 . .
O9 C900 H90B 110.9 . .
H90A C900 H90B 109.0 . .
C901 C900 O9 104.1(9) . .
C901 C900 H90A 110.9 . .
C901 C900 H90B 110.9 . .
C900 C901 H90C 110.0 . .
C900 C901 H90D 110.0 . .
C900 C901 C902 108.5(10) . .
H90C C901 H90D 108.4 . .
C902 C901 H90C 110.0 . .
C902 C901 H90D 110.0 . .
C901 C902 H90E 112.1 . .
C901 C902 H90F 112.1 . .
H90E C902 H90F 109.7 . .
C903 C902 C901 98.4(8) . .
C903 C902 H90E 112.1 . .
C903 C902 H90F 112.1 . .
O9 C903 C902 107.8(7) . .
O9 C903 H90G 110.1 . .
O9 C903 H90H 110.1 . .
C902 C903 H90G 110.1 . .
C902 C903 H90H 110.1 . .
H90G C903 H90H 108.5 . .
O10 C904 H90I 110.7 . .
O10 C904 H90J 110.7 . .
O10 C904 C905 105.3(6) . .
H90I C904 H90J 108.8 . .
C905 C904 H90I 110.7 . .
C905 C904 H90J 110.7 . .
C904 C905 H90K 110.8 . .
C904 C905 H90L 110.8 . .
C904 C905 C906 104.8(6) . .
H90K C905 H90L 108.9 . .
C906 C905 H90K 110.8 . .
C906 C905 H90L 110.8 . .
C905 C906 H90M 110.9 . .
C905 C906 H90N 110.9 . .
H90M C906 H90N 108.9 . .
C907 C906 C905 104.5(7) . .
C907 C906 H90M 110.9 . .
C907 C906 H90N 110.9 . .
O10 C907 C906 104.1(7) . .
O10 C907 H90O 110.9 . .
O10 C907 H90P 110.9 . .
C906 C907 H90O 110.9 . .
C906 C907 H90P 110.9 . .
H90O C907 H90P 108.9 . .
O11 C908 H90Q 109.9 . .
O11 C908 H90R 109.9 . .
O11 C908 C909 109.1(9) . .
H90Q C908 H90R 108.3 . .
C909 C908 H90Q 109.9 . .
C909 C908 H90R 109.9 . .
C908 C909 H90S 110.6 . .
C908 C909 H90T 110.6 . .
C908 C909 C910 105.8(11) . .
H90S C909 H90T 108.7 . .
C910 C909 H90S 110.6 . .
C910 C909 H90T 110.6 . .
C909 C910 H91A 111.3 . .
C909 C910 H91B 111.3 . .
H91A C910 H91B 109.2 . .
C911 C910 C909 102.5(9) . .
C911 C910 H91A 111.3 . .
C911 C910 H91B 111.3 . .
O11 C911 C910 104.6(9) . .
O11 C911 H91C 110.8 . .
O11 C911 H91D 110.8 . .
C910 C911 H91C 110.8 . .
C910 C911 H91D 110.8 . .
H91C C911 H91D 108.9 . .
O12 C912 H91E 110.5 . .
O12 C912 H91F 110.5 . .
O12 C912 C913 106.2(14) . .
H91E C912 H91F 108.7 . .
C913 C912 H91E 110.5 . .
C913 C912 H91F 110.5 . .
C912 C913 H91G 111.1 . .
C912 C913 H91H 111.1 . .
H91G C913 H91H 109.1 . .
C914 C913 C912 103.3(18) . .
C914 C913 H91G 111.1 . .
C914 C913 H91H 111.1 . .
C913 C914 H91I 108.4 . .
C913 C914 H91J 108.4 . .
H91I C914 H91J 107.5 . .
C915 C914 C913 115(2) . .
C915 C914 H91I 108.4 . .
C915 C914 H91J 108.4 . .
O12 C915 H91K 111.5 . .
O12 C915 H91L 111.5 . .
C914 C915 O12 101.5(16) . .
C914 C915 H91K 111.5 . .
C914 C915 H91L 111.5 . .
H91K C915 H91L 109.3 . .
O20 K3 O20 180.0(12) . 2_665
O20 K3 O18 78.8(7) . 2_665
O20 K3 O18 101.2(7) 2_665 2_665
O20 K3 O19 129.4(7) . 2_665
O20 K3 O19 50.6(7) 2_665 2_665
O20 K3 O70 156.9(6) . 2_665
O20 K3 O70 23.1(6) 2_665 2_665
O21 K3 O20 59.5(7) . .
O21 K3 O20 120.5(7) 2_665 .
O21 K3 O20 120.5(7) . 2_665
O21 K3 O20 59.5(7) 2_665 2_665
O21 K3 O21 180.0 . 2_665
O21 K3 O22 119.5(6) . 2_665
O21 K3 O22 119.5(6) 2_665 .
O21 K3 O22 60.5(6) 2_665 2_665
O21 K3 O22 60.5(6) . .
O21 K3 O18 100.8(9) 2_665 2_665
O21 K3 O18 79.2(9) . 2_665
O21 K3 O19 50.0(8) 2_665 2_665
O21 K3 O19 130.0(8) . 2_665
O21 K3 O70 45.5(7) 2_665 2_665
O21 K3 O70 134.5(8) . 2_665
O22 K3 O20 61.3(6) 2_665 .
O22 K3 O20 61.3(6) . 2_665
O22 K3 O20 118.7(6) . .
O22 K3 O20 118.7(6) 2_665 2_665
O22 K3 O22 180.0 . 2_665
O22 K3 O18 78.7(6) 2_665 2_665
O22 K3 O18 101.3(6) . 2_665
O22 K3 O19 81.6(5) 2_665 2_665
O22 K3 O19 98.4(5) . 2_665
O22 K3 O70 105.4(7) 2_665 2_665
O22 K3 O70 74.6(7) . 2_665
O18 K3 O18 180.0 2_665 .
O19 K3 O18 60.1(6) . .
O19 K3 O18 119.9(6) 2_665 .
O19 K3 O19 180.0 2_665 .
O19 K3 O70 119.6(6) 2_665 .
O19 K3 O70 60.4(6) . .
O70 K3 O18 61.1(6) 2_665 .
O70 K3 O18 118.9(6) . .
O70 K3 O70 180.0 2_665 .
C960 O20 K3 110.7(18) 2_665 .
C960 O20 C955 100(2) 2_665 .
C955 O20 K3 110(2) . .
C957 O21 K3 123(2) . .
C957 O21 C956 120(2) . .
C956 O21 K3 110.5(15) . .
C958 O22 K3 113.8(13) . .
C958 O22 C959 114.2(14) . .
C959 O22 K3 116.5(11) . .
K3 C957 H95A 100.7 . .
K3 C957 H95B 144.6 . .
O21 C957 K3 40.5(16) . .
O21 C957 H95A 108.5 . .
O21 C957 H95B 108.5 . .
O21 C957 C958 115(2) . .
H95A C957 H95B 107.5 . .
C958 C957 K3 81.6(13) . .
C958 C957 H95A 108.5 . .
C958 C957 H95B 108.5 . .
O22 C958 C957 111(2) . .
O22 C958 H95C 109.4 . .
O22 C958 H95D 109.4 . .
C957 C958 H95C 109.4 . .
C957 C958 H95D 109.4 . .
H95C C958 H95D 108.0 . .
O22 C959 H95E 110.8 . .
O22 C959 H95F 110.8 . .
O22 C959 C960 104.6(18) . .
H95E C959 H95F 108.9 . .
C960 C959 H95E 110.8 . .
C960 C959 H95F 110.8 . .
O20 C960 C959 113(2) 2_665 .
O20 C960 H96A 109.1 2_665 .
O20 C960 H96B 109.1 2_665 .
C959 C960 H96A 109.1 . .
C959 C960 H96B 109.1 . .
H96A C960 H96B 107.8 . .
C951 O18 K3 109.3(16) . .
C952 O18 K3 112.4(17) . .
C952 O18 C951 114.9(18) . .
C953 O19 K3 104(3) . .
C953 O19 C954 122(3) . .
C954 O19 K3 105.6(14) . .
H95G C950 H95H 107.4 . .
C951 C950 H95G 108.3 . .
C951 C950 H95H 108.3 . .
O70 C950 H95G 108.3 2_665 .
O70 C950 H95H 108.3 2_665 .
O70 C950 C951 116(3) 2_665 .
O18 C951 C950 112.8(17) . .
O18 C951 H95I 109.0 . .
O18 C951 H95J 109.0 . .
C950 C951 H95I 109.0 . .
C950 C951 H95J 109.0 . .
H95I C951 H95J 107.8 . .
O18 C952 H95K 112.3 . .
O18 C952 H95L 112.3 . .
O18 C952 C953 98(4) . .
H95K C952 H95L 109.9 . .
C953 C952 H95K 112.3 . .
C953 C952 H95L 112.3 . .
O19 C953 C952 110(3) . .
O19 C953 H95M 109.7 . .
O19 C953 H95N 109.7 . .
C952 C953 H95M 109.7 . .
C952 C953 H95N 109.7 . .
H95M C953 H95N 108.2 . .
O14 K2 O14 180.0 . 2_766
O14 K2 O15 95.3(3) 2_766 .
O14 K2 O15 95.3(3) . 2_766
O14 K2 O15 84.7(3) 2_766 2_766
O14 K2 O15 84.7(3) . .
O14 K2 O16 87.7(4) 2_766 2_766
O14 K2 O16 92.3(4) 2_766 .
O14 K2 O16 87.7(4) . .
O14 K2 O16 92.3(4) . 2_766
O14 K2 O17 81.4(3) 2_766 2_766
O14 K2 O17 81.4(3) . .
O14 K2 O17 98.6(3) 2_766 .
O14 K2 O17 98.6(3) . 2_766
O14 K2 C922 81.5(4) . .
O14 K2 C922 98.5(4) 2_766 .
O14 K2 C922 98.5(4) . 2_766
O14 K2 C922 81.5(4) 2_766 2_766
O14 K2 C923 81.8(5) 2_766 2_766
O14 K2 C923 81.8(5) . .
O14 K2 C923 98.2(5) 2_766 .
O14 K2 C923 98.2(5) . 2_766
O15 K2 O15 180.0 2_766 .
O15 K2 O17 58.5(5) . 2_766
O15 K2 O17 121.5(5) 2_766 2_766
O15 K2 O17 121.5(5) . .
O15 K2 O17 58.5(5) 2_766 .
O15 K2 C922 39.1(4) . .
O15 K2 C922 140.9(4) . 2_766
O15 K2 C922 140.9(4) 2_766 .
O15 K2 C922 39.1(4) 2_766 2_766
O15 K2 C923 98.6(4) 2_766 .
O15 K2 C923 81.4(4) . .
O15 K2 C923 81.4(4) 2_766 2_766
O15 K2 C923 98.6(4) . 2_766
O16 K2 O15 119.3(4) 2_766 .
O16 K2 O15 60.7(4) 2_766 2_766
O16 K2 O15 119.3(4) . 2_766
O16 K2 O15 60.7(4) . .
O16 K2 O16 180.0(6) 2_766 .
O16 K2 O17 117.8(5) . 2_766
O16 K2 O17 62.2(5) . .
O16 K2 O17 117.8(5) 2_766 .
O16 K2 O17 62.2(5) 2_766 2_766
O16 K2 C922 22.2(3) . .
O16 K2 C922 157.8(3) . 2_766
O16 K2 C922 22.2(3) 2_766 2_766
O16 K2 C922 157.8(3) 2_766 .
O16 K2 C923 22.0(4) 2_766 2_766
O16 K2 C923 22.0(4) . .
O16 K2 C923 158.0(4) . 2_766
O16 K2 C923 158.0(4) 2_766 .
O17 K2 O17 180.0 . 2_766
O17 K2 C922 97.4(5) . 2_766
O17 K2 C922 82.6(5) . .
O17 K2 C922 97.4(5) 2_766 .
O17 K2 C922 82.6(5) 2_766 2_766
O17 K2 C923 139.5(5) 2_766 .
O17 K2 C923 40.5(5) 2_766 2_766
O17 K2 C923 139.5(5) . 2_766
O17 K2 C923 40.5(5) . .
C922 K2 C922 180.0 2_766 .
C923 K2 C922 42.3(4) . .
C923 K2 C922 137.7(4) . 2_766
C923 K2 C922 42.3(4) 2_766 2_766
C923 K2 C922 137.7(4) 2_766 .
C923 K2 C923 180.0 . 2_766
C916 O14 K2 127.3(9) . .
C919 O14 K2 128.1(9) . .
C919 O14 C916 103.1(11) . .
C920 O15 K2 114.4(10) . .
C920 O15 C921 109.9(13) . .
C921 O15 K2 114.5(10) . .
C922 O16 K2 109.0(12) . .
C923 O16 K2 108.8(13) . .
C923 O16 C922 129.9(18) . .
C924 O17 K2 117.5(11) . .
C925 O17 K2 113.6(11) . .
C925 O17 C924 104.3(13) . .
O14 C916 H91M 110.4 . .
O14 C916 H91N 110.4 . .
H91M C916 H91N 108.6 . .
C917 C916 O14 106.5(15) . .
C917 C916 H91M 110.4 . .
C917 C916 H91N 110.4 . .
C916 C917 H91O 110.2 . .
C916 C917 H91P 110.2 . .
C916 C917 C918 107.6(18) . .
H91O C917 H91P 108.5 . .
C918 C917 H91O 110.2 . .
C918 C917 H91P 110.2 . .
C917 C918 H91Q 110.7 . .
C917 C918 H91R 110.7 . .
H91Q C918 H91R 108.8 . .
C919 C918 C917 105.1(18) . .
C919 C918 H91Q 110.7 . .
C919 C918 H91R 110.7 . .
O14 C919 H91S 108.5 . .
O14 C919 H91T 108.5 . .
C918 C919 O14 114.9(18) . .
C918 C919 H91S 108.5 . .
C918 C919 H91T 108.5 . .
H91S C919 H91T 107.5 . .
O15 C920 H92A 109.5 . .
O15 C920 H92B 109.5 . .
O15 C920 C925 110.6(12) . 2_766
H92A C920 H92B 108.1 . .
C925 C920 H92A 109.5 2_766 .
C925 C920 H92B 109.5 2_766 .
O15 C921 H92C 111.6 . .
O15 C921 H92D 111.6 . .
O15 C921 C922 100.7(16) . .
H92C C921 H92D 109.4 . .
C922 C921 H92C 111.6 . .
C922 C921 H92D 111.6 . .
K2 C922 H92E 156.2 . .
K2 C922 H92F 88.2 . .
O16 C922 K2 48.8(10) . .
O16 C922 C921 117(2) . .
O16 C922 H92E 108.1 . .
O16 C922 H92F 108.1 . .
C921 C922 K2 82.8(12) . .
C921 C922 H92E 108.1 . .
C921 C922 H92F 108.1 . .
H92E C922 H92F 107.3 . .
K2 C923 H92G 94.8 . .
K2 C923 H92H 151.8 . .
O16 C923 K2 49.2(11) . .
O16 C923 H92G 105.8 . .
O16 C923 H92H 105.8 . .
O16 C923 C924 126(2) . .
H92G C923 H92H 106.2 . .
C924 C923 K2 85.9(14) . .
C924 C923 H92G 105.8 . .
C924 C923 H92H 105.8 . .
O17 C924 C923 102.3(17) . .
O17 C924 H92I 111.3 . .
O17 C924 H92J 111.3 . .
C923 C924 H92I 111.3 . .
C923 C924 H92J 111.3 . .
H92I C924 H92J 109.2 . .
O17 C925 C920 104.9(12) . 2_766
O17 C925 H92K 110.8 . .
O17 C925 H92L 110.8 . .
C920 C925 H92K 110.8 2_766 .
C920 C925 H92L 110.8 2_766 .
H92K C925 H92L 108.8 . .
O20 C955 H95O 114.1 . .
O20 C955 H95P 114.1 . .
H95O C955 H95P 111.3 . .
C956 C955 O20 87(2) . .
C956 C955 H95O 114.1 . .
C956 C955 H95P 114.1 . .
K3 C954 H95Q 91.9 . .
K3 C954 H95R 155.0 . .
O19 C954 K3 50.8(10) . .
O19 C954 H95Q 106.5 . .
O19 C954 H95R 106.5 . .
H95Q C954 H95R 106.5 . .
C961 C954 K3 83.4(15) . .
C961 C954 O19 123(3) . .
C961 C954 H95Q 106.5 . .
C961 C954 H95R 106.5 . .
C950 O70 K3 115.3(17) 2_665 .
C961 O70 K3 120.7(18) . .
K3 C956 H95S 89.7 . .
K3 C956 H95T 154.1 . .
O21 C956 K3 45.6(11) . .
O21 C956 H95S 109.2 . .
O21 C956 H95T 109.2 . .
C955 C956 K3 81.4(18) . .
C955 C956 O21 112(2) . .
C955 C956 H95S 109.2 . .
C955 C956 H95T 109.2 . .
H95S C956 H95T 107.9 . .
C954 C961 H96C 110.1 . .
C954 C961 H96D 110.1 . .
O70 C961 C954 108(3) . .
O70 C961 H96C 110.1 . .
O70 C961 H96D 110.1 . .
H96C C961 H96D 108.4 . .

loop_
_geom_bond_atom_site_label_1
_geom_bond_atom_site_label_2
_geom_bond_distance
_geom_bond_site_symmetry_2
Ce1 O3 2.328(5) .
Ce1 O4 2.250(6) .
Ce1 O5 2.357(4) .
Ce1 O6 2.295(4) .
Ce1 O11 2.630(6) .
Ce1 O12 2.587(6) .
K1 O1 2.952(5) .
K1 C2A 3.215(6) .
K1 C3A 3.092(6) .
K1 C4A 3.334(6) .
K1 O5 2.953(5) .
K1 C5 3.174(7) .
K1 C6 3.108(7) .
K1 C7 3.316(7) .
K1 C41 3.060(5) .
K1 C51 3.090(5) .
K1 C423 3.207(9) .
K1 C521 3.268(8) .
O1 Ce2 2.359(4) .
O1 C41 1.352(7) .
C1 H1 0.9800 .
C1 C2 1.548(10) .
C1 C10 1.520(12) .
C1 C20 1.531(13) .
C1A H1A 0.9800 .
C1A C2A 1.530(7) .
C1A C50 1.560(8) .
C1A C60 1.512(7) .
C2 C3 1.402(11) .
C2 C7 1.370(11) .
Ce2 O2 2.314(4) .
Ce2 O7 2.297(4) .
Ce2 O8 2.239(4) .
Ce2 O9 2.604(5) .
Ce2 O10 2.603(4) .
O2 C31 1.306(7) .
C2A C3A 1.386(9) .
C2A C7A 1.388(9) .
C3 H3 0.9300 .
C3 C4 1.389(9) .
O3 C11 1.293(10) .
C3A H3A 0.9300 .
C3A C4A 1.416(8) .
O4 C21 1.340(9) .
C4 H4 0.9300 .
C4 C5 1.406(10) .
C4A H4A 0.9300 .
C4A C5A 1.393(9) .
O5 C51 1.366(8) .
C5 C6 1.372(10) .
C5 C8 1.523(8) .
C5A C6A 1.373(9) .
C5A C8A 1.549(7) .
C6 H6 0.9300 .
C6 C7 1.401(9) .
O6 C61 1.309(8) .
C6A H6A 0.9300 .
C6A C7A 1.399(7) .
O7 C71 1.314(7) .
C7 H7 0.9300 .
C7A H7A 0.9300 .
O8 C80 1.349(7) .
C8 H8 0.9800 .
C8 C30 1.535(8) .
C8 C40 1.551(9) .
C8A H8A 0.9800 .
C8A C70 1.549(9) .
C8A C85 1.486(9) .
O9 C900 1.466(12) .
O9 C903 1.464(9) .
O10 C904 1.478(8) .
O10 C907 1.431(8) .
C10 C11 1.459(14) .
C10 C15 1.350(12) .
O11 C908 1.397(11) .
O11 C911 1.447(11) .
C11 C12 1.413(12) .
O12 C912 1.458(14) .
O12 C915 1.477(13) .
C12 C13 1.361(17) .
C12 C120 1.54(2) .
C13 H13 0.9300 .
C13 C14 1.37(2) .
C14 C15 1.397(16) .
C14 C140 1.553(19) .
C15 H15 0.9300 .
C20 C21 1.422(11) .
C20 C25 1.376(13) .
C21 C22 1.395(12) .
C22 C23 1.374(13) .
C22 C220 1.549(12) .
C23 H23 0.9300 .
C23 C24 1.404(15) .
C24 C25 1.356(16) .
C24 C240 1.556(16) .
C25 H25 0.9300 .
C30 C31 1.455(9) .
C30 C35 1.338(11) .
C31 C32 1.396(9) .
C32 C33 1.365(11) .
C32 C320 1.576(10) .
C33 H33 0.9300 .
C33 C34 1.384(12) .
C34 C35 1.372(11) .
C34 C340 1.547(14) .
C35 H35 0.9300 .
C40 C41 1.396(9) .
C40 C45 1.403(9) .
C41 C42 1.451(9) .
C42 C43 1.399(9) .
C42 C420 1.526(10) .
C43 H43 0.9300 .
C43 C44 1.373(11) .
C44 C45 1.392(11) .
C44 C440 1.519(11) .
C45 H45 0.9300 .
C50 C51 1.406(8) .
C50 C55 1.361(9) .
C51 C52 1.438(9) .
C52 C53 1.383(11) .
C52 C520 1.535(10) .
C53 H53 0.9300 .
C53 C54 1.414(10) .
C54 C55 1.384(10) .
C54 C540 1.503(11) .
C55 H55 0.9300 .
C60 C61 1.439(8) .
C60 C65 1.383(9) .
C61 C62 1.427(9) .
C62 C63 1.406(11) .
C62 C620 1.549(10) .
C63 H63 0.9300 .
C63 C64 1.385(10) .
C64 C65 1.363(9) .
C64 C640 1.522(11) .
C65 H65 0.9300 .
C70 C71 1.415(10) .
C70 C75 1.381(8) .
C71 C72 1.418(9) .
C72 C73 1.410(11) .
C72 C720 1.559(11) .
C73 H73 0.9300 .
C73 C74 1.318(13) .
C74 C75 1.395(10) .
C74 C740 1.525(12) .
C75 H75 0.9300 .
C80 C81 1.404(10) .
C80 C85 1.412(9) .
C81 C82 1.388(9) .
C81 C820 1.537(10) .
C82 H82 0.9300 .
C82 C83 1.410(10) .
C83 C84 1.395(11) .
C83 C840 1.515(10) .
C84 H84 0.9300 .
C84 C85 1.404(8) .
C120 C121 1.614(15) .
C120 C122 1.515(17) .
C120 C123 1.59(2) .
C121 H12A 0.9600 .
C121 H12B 0.9600 .
C121 H12C 0.9600 .
C122 H12D 0.9600 .
C122 H12E 0.9600 .
C122 H12F 0.9600 .
C123 H12G 0.9600 .
C123 H12H 0.9600 .
C123 H12I 0.9600 .
C140 H14A 0.9600 .
C140 H14B 0.9600 .
C140 H14C 0.9600 .
C220 C221 1.542(13) .
C220 C222 1.553(13) .
C220 C223 1.554(13) .
C221 H22A 0.9600 .
C221 H22B 0.9600 .
C221 H22C 0.9600 .
C222 H22D 0.9600 .
C222 H22E 0.9600 .
C222 H22F 0.9600 .
C223 H22G 0.9600 .
C223 H22H 0.9600 .
C223 H22I 0.9600 .
C240 H24A 0.9600 .
C240 H24B 0.9600 .
C240 H24C 0.9600 .
C320 C321 1.541(12) .
C320 C322 1.487(13) .
C320 C323 1.518(11) .
C321 H32A 0.9600 .
C321 H32B 0.9600 .
C321 H32C 0.9600 .
C322 H32D 0.9600 .
C322 H32E 0.9600 .
C322 H32F 0.9600 .
C323 H32G 0.9600 .
C323 H32H 0.9600 .
C323 H32I 0.9600 .
C340 H34A 0.9600 .
C340 H34B 0.9600 .
C340 H34C 0.9600 .
C420 C421 1.540(10) .
C420 C422 1.532(10) .
C420 C423 1.544(10) .
C421 H42A 0.9600 .
C421 H42B 0.9600 .
C421 H42C 0.9600 .
C422 H42D 0.9600 .
C422 H42E 0.9600 .
C422 H42F 0.9600 .
C423 H42G 0.9600 .
C423 H42H 0.9600 .
C423 H42I 0.9600 .
C440 H44A 0.9600 .
C440 H44B 0.9600 .
C440 H44C 0.9600 .
C520 C521 1.530(10) .
C520 C522 1.527(10) .
C520 C523 1.552(10) .
C521 H52A 0.9600 .
C521 H52B 0.9600 .
C521 H52C 0.9600 .
C522 H52D 0.9600 .
C522 H52E 0.9600 .
C522 H52F 0.9600 .
C523 H52G 0.9600 .
C523 H52H 0.9600 .
C523 H52I 0.9600 .
C540 H54A 0.9600 .
C540 H54B 0.9600 .
C540 H54C 0.9600 .
C620 C621 1.563(11) .
C620 C622 1.640(11) .
C620 C623 1.530(12) .
C621 H62A 0.9600 .
C621 H62B 0.9600 .
C621 H62C 0.9600 .
C622 H62D 0.9600 .
C622 H62E 0.9600 .
C622 H62F 0.9600 .
C623 H62G 0.9600 .
C623 H62H 0.9600 .
C623 H62I 0.9600 .
C640 H64A 0.9600 .
C640 H64B 0.9600 .
C640 H64C 0.9600 .
C720 C721 1.518(12) .
C720 C722 1.506(11) .
C720 C723 1.525(11) .
C721 H72A 0.9600 .
C721 H72B 0.9600 .
C721 H72C 0.9600 .
C722 H72D 0.9600 .
C722 H72E 0.9600 .
C722 H72F 0.9600 .
C723 H72G 0.9600 .
C723 H72H 0.9600 .
C723 H72I 0.9600 .
C740 H74A 0.9600 .
C740 H74B 0.9600 .
C740 H74C 0.9600 .
C820 C821 1.526(12) .
C820 C822 1.550(10) .
C820 C823 1.533(11) .
C821 H82A 0.9600 .
C821 H82B 0.9600 .
C821 H82C 0.9600 .
C822 H82D 0.9600 .
C822 H82E 0.9600 .
C822 H82F 0.9600 .
C823 H82G 0.9600 .
C823 H82H 0.9600 .
C823 H82I 0.9600 .
C840 H84A 0.9600 .
C840 H84B 0.9600 .
C840 H84C 0.9600 .
C900 H90A 0.9700 .
C900 H90B 0.9700 .
C900 C901 1.449(13) .
C901 H90C 0.9700 .
C901 H90D 0.9700 .
C901 C902 1.547(17) .
C902 H90E 0.9700 .
C902 H90F 0.9700 .
C902 C903 1.498(11) .
C903 H90G 0.9700 .
C903 H90H 0.9700 .
C904 H90I 0.9700 .
C904 H90J 0.9700 .
C904 C905 1.490(9) .
C905 H90K 0.9700 .
C905 H90L 0.9700 .
C905 C906 1.529(11) .
C906 H90M 0.9700 .
C906 H90N 0.9700 .
C906 C907 1.455(12) .
C907 H90O 0.9700 .
C907 H90P 0.9700 .
C908 H90Q 0.9700 .
C908 H90R 0.9700 .
C908 C909 1.415(15) .
C909 H90S 0.9700 .
C909 H90T 0.9700 .
C909 C910 1.500(18) .
C910 H91A 0.9700 .
C910 H91B 0.9700 .
C910 C911 1.482(16) .
C911 H91C 0.9700 .
C911 H91D 0.9700 .
C912 H91E 0.9700 .
C912 H91F 0.9700 .
C912 C913 1.492(18) .
C913 H91G 0.9700 .
C913 H91H 0.9700 .
C913 C914 1.45(3) .
C914 H91I 0.9700 .
C914 H91J 0.9700 .
C914 C915 1.41(3) .
C915 H91K 0.9700 .
C915 H91L 0.9700 .
K3 O20 2.81(3) 2_665
K3 O20 2.81(3) .
K3 O21 2.69(2) 2_665
K3 O21 2.69(2) .
K3 O22 2.736(12) .
K3 O22 2.736(12) 2_665
K3 O18 2.881(19) 2_665
K3 O18 2.881(19) .
K3 O19 2.830(17) 2_665
K3 O19 2.830(17) .
K3 O70 2.85(2) .
K3 O70 2.85(2) 2_665
O20 C960 1.41(3) 2_665
O20 C955 1.50(2) .
O21 C957 1.20(4) .
O21 C956 1.52(3) .
O22 C958 1.464(17) .
O22 C959 1.471(14) .
C957 H95A 0.9700 .
C957 H95B 0.9700 .
C957 C958 1.49(2) .
C958 H95C 0.9700 .
C958 H95D 0.9700 .
C959 H95E 0.9700 .
C959 H95F 0.9700 .
C959 C960 1.481(17) .
C960 H96A 0.9700 .
C960 H96B 0.9700 .
O18 C951 1.454(17) .
O18 C952 1.429(17) .
O19 C953 1.445(18) .
O19 C954 1.463(17) .
C950 H95G 0.9700 .
C950 H95H 0.9700 .
C950 C951 1.486(17) .
C950 O70 1.28(3) 2_665
C951 H95I 0.9700 .
C951 H95J 0.9700 .
C952 H95K 0.9700 .
C952 H95L 0.9700 .
C952 C953 1.469(19) .
C953 H95M 0.9700 .
C953 H95N 0.9700 .
K2 O14 2.696(8) .
K2 O14 2.696(8) 2_766
K2 O15 2.798(10) 2_766
K2 O15 2.798(10) .
K2 O16 2.791(14) 2_766
K2 O16 2.791(14) .
K2 O17 2.815(11) .
K2 O17 2.815(11) 2_766
K2 C922 3.51(2) 2_766
K2 C922 3.51(2) .
K2 C923 3.49(2) .
K2 C923 3.49(2) 2_766
O14 C916 1.390(16) .
O14 C919 1.378(17) .
O15 C920 1.344(13) .
O15 C921 1.422(14) .
O16 C922 1.405(14) .
O16 C923 1.384(14) .
O17 C924 1.427(16) .
O17 C925 1.369(19) .
C916 H91M 0.9700 .
C916 H91N 0.9700 .
C916 C917 1.37(2) .
C917 H91O 0.9700 .
C917 H91P 0.9700 .
C917 C918 1.40(3) .
C918 H91Q 0.9700 .
C918 H91R 0.9700 .
C918 C919 1.26(2) .
C919 H91S 0.9700 .
C919 H91T 0.9700 .
C920 H92A 0.9700 .
C920 H92B 0.9700 .
C920 C925 1.48(2) 2_766
C921 H92C 0.9700 .
C921 H92D 0.9700 .
C921 C922 1.454(16) .
C922 H92E 0.9700 .
C922 H92F 0.9700 .
C923 H92G 0.9700 .
C923 H92H 0.9700 .
C923 C924 1.491(18) .
C924 H92I 0.9700 .
C924 H92J 0.9700 .
C925 H92K 0.9700 .
C925 H92L 0.9700 .
C955 H95O 0.9700 .
C955 H95P 0.9700 .
C955 C956 1.480(19) .
C954 H95Q 0.9700 .
C954 H95R 0.9700 .
C954 C961 1.43(4) .
O70 C961 1.23(3) .
C956 H95S 0.9700 .
C956 H95T 0.9700 .
C961 H96C 0.9700 .
C961 H96D 0.9700 .

loop_
_geom_torsion_atom_site_label_1
_geom_torsion_atom_site_label_2
_geom_torsion_atom_site_label_3
_geom_torsion_atom_site_label_4
_geom_torsion
_geom_torsion_site_symmetry_1
_geom_torsion_site_symmetry_4
Ce1 O3 C11 C10 20.1(18) . .
Ce1 O3 C11 C12 -160.7(9) . .
Ce1 O4 C21 C20 -32.4(13) . .
Ce1 O4 C21 C22 148.3(8) . .
Ce1 O5 C51 K1 -150.9(3) . .
Ce1 O5 C51 C50 -64.8(6) . .
Ce1 O5 C51 C52 116.3(5) . .
Ce1 O6 C61 C60 -6.8(15) . .
Ce1 O6 C61 C62 172.2(7) . .
Ce1 O11 C908 C909 -178.4(8) . .
Ce1 O11 C911 C910 160.6(6) . .
Ce1 O12 C912 C913 -179.4(12) . .
Ce1 O12 C915 C914 171(2) . .
K1 O1 C41 C40 89.5(5) . .
K1 O1 C41 C42 -90.4(5) . .
K1 C2A C3A C4A -81.6(6) . .
K1 C2A C7A C6A 69.2(6) . .
K1 C3A C4A C5A -81.4(5) . .
K1 C4 C5 C6 -73.1(6) . .
K1 C4 C5 C8 102.4(6) . .
K1 C4A C5A C6A -67.5(5) . .
K1 C4A C5A C8A 103.1(5) . .
K1 O5 C51 C50 86.1(5) . .
K1 O5 C51 C52 -92.8(5) . .
K1 C5 C6 C7 -78.9(6) . .
K1 C5 C8 C30 173.1(5) . .
K1 C5 C8 C40 49.2(5) . .
K1 C6 C7 C2 -76.5(7) . .
K1 C41 C42 C43 107.9(5) . .
K1 C41 C42 C420 -73.6(6) . .
K1 C50 C51 O5 -71.9(4) . .
K1 C50 C51 C52 107.0(5) . .
K1 C50 C55 C54 -67.1(7) . .
K1 C51 C52 C53 106.0(5) . .
K1 C51 C52 C520 -71.6(6) . .
O1 C41 C42 C43 -177.1(5) . .
O1 C41 C42 C420 1.3(8) . .
C1 C2 C3 C4 -168.1(7) . .
C1 C2 C7 K1 101.9(7) . .
C1 C2 C7 C6 167.3(7) . .
C1 C10 C11 O3 2.4(13) . .
C1 C10 C11 C12 -176.9(9) . .
C1 C10 C15 C14 177.1(12) . .
C1 C20 C21 O4 -3.3(10) . .
C1 C20 C21 C22 176.1(7) . .
C1 C20 C25 C24 178.3(10) . .
C1A C2A C3A K1 -89.8(5) . .
C1A C2A C3A C4A -171.4(5) . .
C1A C2A C7A C6A 172.3(5) . .
C1A C50 C51 K1 66.0(5) . .
C1A C50 C51 O5 -5.9(7) . .
C1A C50 C51 C52 173.0(5) . .
C1A C50 C55 C54 -173.0(5) . .
C1A C60 C61 O6 0.3(9) . .
C1A C60 C61 C62 -178.8(6) . .
C1A C60 C65 C64 -178.2(7) . .
C2 C1 C10 C11 125.3(9) . .
C2 C1 C10 C15 -54.0(13) . .
C2 C1 C20 C21 -119.8(8) . .
C2 C1 C20 C25 58.5(11) . .
C2 C3 C4 K1 59.4(7) . .
C2 C3 C4 C5 1.0(11) . .
Ce2 O1 C41 K1 -154.2(3) . .
Ce2 O1 C41 C40 -64.7(6) . .
Ce2 O1 C41 C42 115.4(5) . .
Ce2 O2 C31 C30 -12.2(14) . .
Ce2 O2 C31 C32 168.9(7) . .
Ce2 O7 C71 C70 29.6(11) . .
Ce2 O7 C71 C72 -151.5(6) . .
Ce2 O8 C80 C81 157.0(6) . .
Ce2 O8 C80 C85 -23.2(12) . .
Ce2 O9 C900 C901 172.1(8) . .
Ce2 O9 C903 C902 165.0(6) . .
Ce2 O10 C904 C905 -169.1(6) . .
Ce2 O10 C907 C906 154.1(6) . .
O2 C31 C32 C33 -179.8(7) . .
O2 C31 C32 C320 -1.6(12) . .
C2A C1A C50 K1 -44.0(4) . .
C2A C1A C50 C51 -97.0(6) . .
C2A C1A C50 C55 80.4(6) . .
C2A C1A C60 C61 150.2(6) . .
C2A C1A C60 C65 -29.8(10) . .
C2A C3A C4A K1 79.1(5) . .
C2A C3A C4A C5A -2.3(9) . .
C3 C2 C7 K1 -67.7(7) . .
C3 C2 C7 C6 -2.3(11) . .
C3 C4 C5 K1 69.2(7) . .
C3 C4 C5 C6 -3.9(10) . .
C3 C4 C5 C8 171.5(6) . .
O3 C11 C12 C13 177.2(11) . .
O3 C11 C12 C120 -2.4(16) . .
C3A C2A C7A C6A -3.2(9) . .
C3A C4A C5A C6A -1.0(9) . .
C3A C4A C5A C8A 169.6(5) . .
O4 C21 C22 C23 -174.5(8) . .
O4 C21 C22 C220 3.3(12) . .
C4 C5 C6 K1 82.7(6) . .
C4 C5 C6 C7 3.8(10) . .
C4 C5 C8 C30 75.7(8) . .
C4 C5 C8 C40 -48.2(8) . .
C4A C5A C6A C7A 2.1(9) . .
C4A C5A C8A C70 159.3(5) . .
C4A C5A C8A C85 25.6(7) . .
O5 C51 C52 C53 -179.0(5) . .
O5 C51 C52 C520 3.4(8) . .
C5 C6 C7 K1 75.7(6) . .
C5 C6 C7 C2 -0.8(11) . .
C5 C8 C30 C31 151.9(6) . .
C5 C8 C30 C35 -24.2(11) . .
C5 C8 C40 C41 -93.0(6) . .
C5 C8 C40 C45 82.1(7) . .
C5A C6A C7A C2A 0.0(9) . .
C5A C8A C70 C71 118.8(6) . .
C5A C8A C70 C75 -62.2(7) . .
C5A C8A C85 C80 -121.6(6) . .
C5A C8A C85 C84 57.9(7) . .
C6 C5 C8 C30 -108.9(7) . .
C6 C5 C8 C40 127.2(7) . .
O6 C61 C62 C63 177.6(7) . .
O6 C61 C62 C620 -4.0(11) . .
C6A C5A C8A C70 -30.3(7) . .
C6A C5A C8A C85 -164.0(5) . .
O7 C71 C72 C73 175.1(6) . .
O7 C71 C72 C720 -6.7(9) . .
C7 C2 C3 C4 2.2(11) . .
C7A C2A C3A K1 85.9(5) . .
C7A C2A C3A C4A 4.3(9) . .
O8 C80 C81 C82 -173.1(6) . .
O8 C80 C81 C820 4.5(10) . .
O8 C80 C85 C8A -3.3(8) . .
O8 C80 C85 C84 177.1(6) . .
C8 C5 C6 K1 -93.0(6) . .
C8 C5 C6 C7 -171.8(6) . .
C8 C30 C31 O2 1.8(9) . .
C8 C30 C31 C32 -179.2(7) . .
C8 C30 C35 C34 178.9(9) . .
C8 C40 C41 K1 64.9(5) . .
C8 C40 C41 O1 -9.7(8) . .
C8 C40 C41 C42 170.2(5) . .
C8 C40 C45 C44 -169.7(6) . .
C8A C5A C6A C7A -168.5(5) . .
C8A C70 C71 O7 1.4(8) . .
C8A C70 C71 C72 -177.6(5) . .
C8A C70 C75 C74 -178.3(6) . .
O9 C900 C901 C902 27.2(13) . .
O10 C904 C905 C906 5.8(11) . .
C10 C1 C2 C3 -35.2(11) . .
C10 C1 C2 C7 155.1(8) . .
C10 C1 C20 C21 110.6(8) . .
C10 C1 C20 C25 -71.1(11) . .
C10 C11 C12 C13 -3.6(16) . .
C10 C11 C12 C120 176.8(10) . .
O11 C908 C909 C910 16.2(13) . .
C11 C10 C15 C14 -2.2(18) . .
C11 C12 C13 C14 5(2) . .
C11 C12 C120 C121 179.7(11) . .
C11 C12 C120 C122 58.9(15) . .
C11 C12 C120 C123 -58.0(14) . .
O12 C912 C913 C914 8(3) . .
C12 C13 C14 C15 -4(3) . .
C12 C13 C14 C140 176.8(16) . .
C13 C12 C120 C121 0.1(18) . .
C13 C12 C120 C122 -120.7(13) . .
C13 C12 C120 C123 122.4(13) . .
C13 C14 C15 C10 3(2) . .
C15 C10 C11 O3 -178.3(9) . .
C15 C10 C11 C12 2.4(15) . .
C20 C1 C2 C3 -165.5(7) . .
C20 C1 C2 C7 24.8(11) . .
C20 C1 C10 C11 -105.0(10) . .
C20 C1 C10 C15 75.7(11) . .
C20 C21 C22 C23 6.2(12) . .
C20 C21 C22 C220 -176.0(8) . .
C21 C20 C25 C24 -3.3(16) . .
C21 C22 C23 C24 -5.0(15) . .
C21 C22 C220 C221 170.1(9) . .
C21 C22 C220 C222 -66.2(11) . .
C21 C22 C220 C223 52.6(11) . .
C22 C23 C24 C25 -0.4(17) . .
C22 C23 C24 C240 -179.2(12) . .
C23 C22 C220 C221 -12.2(13) . .
C23 C22 C220 C222 111.5(10) . .
C23 C22 C220 C223 -129.7(10) . .
C23 C24 C25 C20 4.7(17) . .
C25 C20 C21 O4 178.3(8) . .
C25 C20 C21 C22 -2.3(12) . .
C30 C8 C40 C41 138.3(6) . .
C30 C8 C40 C45 -46.6(8) . .
C30 C31 C32 C33 1.2(12) . .
C30 C31 C32 C320 179.5(7) . .
C31 C30 C35 C34 3.0(15) . .
C31 C32 C33 C34 0.6(15) . .
C31 C32 C320 C321 -60.9(11) . .
C31 C32 C320 C322 57.7(10) . .
C31 C32 C320 C323 -179.4(8) . .
C32 C33 C34 C35 -0.7(17) . .
C32 C33 C34 C340 178.8(11) . .
C33 C32 C320 C321 117.3(9) . .
C33 C32 C320 C322 -124.1(9) . .
C33 C32 C320 C323 -1.2(13) . .
C33 C34 C35 C30 -1.2(17) . .
C35 C30 C31 O2 178.0(7) . .
C35 C30 C31 C32 -3.0(11) . .
C40 C8 C30 C31 -84.2(7) . .
C40 C8 C30 C35 99.8(9) . .
C40 C41 C42 C43 3.0(8) . .
C40 C41 C42 C420 -178.6(6) . .
C41 C40 C45 C44 5.3(10) . .
C41 C42 C43 C44 -1.1(9) . .
C41 C42 C420 C421 -68.0(8) . .
C41 C42 C420 C422 171.9(6) . .
C41 C42 C420 C423 50.1(8) . .
C42 C43 C44 C45 1.3(10) . .
C42 C43 C44 C440 -175.5(7) . .
C42 C420 C423 K1 5.2(6) . .
C43 C42 C420 C421 110.4(7) . .
C43 C42 C420 C422 -9.7(9) . .
C43 C42 C420 C423 -131.5(6) . .
C43 C44 C45 C40 -3.3(10) . .
C45 C40 C41 K1 -110.3(5) . .
C45 C40 C41 O1 175.1(5) . .
C45 C40 C41 C42 -5.0(9) . .
C50 C1A C2A K1 50.2(5) . .
C50 C1A C2A C3A 124.5(6) . .
C50 C1A C2A C7A -50.8(7) . .
C50 C1A C60 C61 -85.5(7) . .
C50 C1A C60 C65 94.5(7) . .
C50 C51 C52 C53 2.1(8) . .
C50 C51 C52 C520 -175.5(5) . .
C51 C50 C55 C54 4.5(9) . .
C51 C52 C53 C54 0.4(9) . .
C51 C52 C520 C521 53.3(8) . .
C51 C52 C520 C522 174.1(6) . .
C51 C52 C520 C523 -68.3(8) . .
C52 C53 C54 C55 -0.5(10) . .
C52 C53 C54 C540 -177.2(7) . .
C52 C520 C521 K1 -1.6(7) . .
C53 C52 C520 C521 -124.2(7) . .
C53 C52 C520 C522 -3.5(9) . .
C53 C52 C520 C523 114.2(7) . .
C53 C54 C55 C50 -2.0(9) . .
C55 C50 C51 K1 -111.5(5) . .
C55 C50 C51 O5 176.6(5) . .
C55 C50 C51 C52 -4.5(8) . .
C60 C1A C2A K1 175.4(5) . .
C60 C1A C2A C3A -110.3(7) . .
C60 C1A C2A C7A 74.4(8) . .
C60 C1A C50 K1 -173.7(4) . .
C60 C1A C50 C51 133.3(5) . .
C60 C1A C50 C55 -49.3(7) . .
C60 C61 C62 C63 -3.4(11) . .
C60 C61 C62 C620 175.0(6) . .
C61 C60 C65 C64 1.8(12) . .
C61 C62 C63 C64 2.8(13) . .
C61 C62 C620 C621 62.3(9) . .
C61 C62 C620 C622 177.5(7) . .
C61 C62 C620 C623 -60.8(9) . .
C62 C63 C64 C65 0.3(14) . .
C62 C63 C64 C640 -179.0(9) . .
C63 C62 C620 C621 -119.3(9) . .
C63 C62 C620 C622 -4.1(11) . .
C63 C62 C620 C623 117.6(9) . .
C63 C64 C65 C60 -2.6(13) . .
C65 C60 C61 O6 -179.7(6) . .
C65 C60 C61 C62 1.3(10) . .
C70 C8A C85 C80 106.1(6) . .
C70 C8A C85 C84 -74.3(7) . .
C70 C71 C72 C73 -6.0(9) . .
C70 C71 C72 C720 172.2(6) . .
C71 C70 C75 C74 0.6(10) . .
C71 C72 C73 C74 5.2(11) . .
C71 C72 C720 C721 -59.1(9) . .
C71 C72 C720 C722 65.6(8) . .
C71 C72 C720 C723 -174.7(7) . .
C72 C73 C74 C75 -1.3(12) . .
C72 C73 C74 C740 179.1(8) . .
C73 C72 C720 C721 118.9(8) . .
C73 C72 C720 C722 -116.4(8) . .
C73 C72 C720 C723 3.2(10) . .
C73 C74 C75 C70 -1.8(11) . .
C75 C70 C71 O7 -177.6(5) . .
C75 C70 C71 C72 3.5(9) . .
C80 C81 C82 C83 -6.5(10) . .
C80 C81 C820 C821 173.1(7) . .
C80 C81 C820 C822 -67.2(8) . .
C80 C81 C820 C823 53.2(9) . .
C81 C80 C85 C8A 176.5(6) . .
C81 C80 C85 C84 -3.1(9) . .
C81 C82 C83 C84 1.6(11) . .
C81 C82 C83 C840 -179.0(8) . .
C82 C81 C820 C821 -9.4(10) . .
C82 C81 C820 C822 110.3(7) . .
C82 C81 C820 C823 -129.3(8) . .
C82 C83 C84 C85 2.7(11) . .
C83 C84 C85 C8A 178.5(6) . .
C83 C84 C85 C80 -2.0(10) . .
C85 C8A C70 C71 -106.7(6) . .
C85 C8A C70 C75 72.3(7) . .
C85 C80 C81 C82 7.1(9) . .
C85 C80 C81 C820 -175.3(6) . .
C120 C12 C13 C14 -175.6(15) . .
C140 C14 C15 C10 -178.2(16) . .
C220 C22 C23 C24 177.2(10) . .
C240 C24 C25 C20 -176.6(11) . .
C320 C32 C33 C34 -177.7(10) . .
C340 C34 C35 C30 179.4(11) . .
C420 C42 C43 C44 -179.6(6) . .
C421 C420 C423 K1 122.6(5) . .
C422 C420 C423 K1 -120.0(5) . .
C440 C44 C45 C40 173.5(7) . .
C520 C52 C53 C54 178.0(6) . .
C522 C520 C521 K1 -124.2(5) . .
C523 C520 C521 K1 119.2(5) . .
C540 C54 C55 C50 174.7(6) . .
C620 C62 C63 C64 -175.6(8) . .
C640 C64 C65 C60 176.7(8) . .
C720 C72 C73 C74 -172.9(8) . .
C740 C74 C75 C70 177.8(7) . .
C820 C81 C82 C83 175.9(7) . .
C840 C83 C84 C85 -176.7(7) . .
C900 O9 C903 C902 -15.2(9) . .
C900 C901 C902 C903 -35.1(12) . .
C901 C902 C903 O9 29.3(10) . .
C903 O9 C900 C901 -7.6(11) . .
C904 O10 C907 C906 -33.3(10) . .
C904 C905 C906 C907 -25.6(11) . .
C905 C906 C907 O10 35.9(10) . .
C907 O10 C904 C905 16.7(10) . .
C908 O11 C911 C910 -20.7(11) . .
C908 C909 C910 C911 -28.0(14) . .
C909 C910 C911 O11 29.2(12) . .
C911 O11 C908 C909 2.8(12) . .
C912 O12 C915 C914 -9(3) . .
C912 C913 C914 C915 -15(5) . .
C913 C914 C915 O12 15(4) . .
C915 O12 C912 C913 0.5(18) . .
K3 O20 C955 C956 -72(3) . .
K3 O21 C957 C958 37(4) . .
K3 O21 C956 C955 -52(3) . .
K3 O22 C958 C957 35(3) . .
K3 O22 C959 C960 -47(2) . .
K3 C957 C958 O22 -25(2) . .
K3 O18 C951 C950 -45(3) . .
K3 O18 C952 C953 54(2) . .
K3 O19 C953 C952 68(4) . .
K3 O19 C954 C961 -45(3) . .
K3 C954 C961 O70 25(2) . .
K3 O70 C961 C954 -37(3) . .
O20 C955 C956 K3 46(2) . .
O20 C955 C956 O21 80(3) . .
O21 C957 C958 O22 -48(4) . .
O22 C959 C960 O20 67(3) . 2_665
C957 O21 C956 K3 -151(5) . .
C957 O21 C956 C955 157(4) . .
C958 O22 C959 C960 177(2) . .
C959 O22 C958 C957 172(2) . .
C960 O20 C955 C956 172(2) 2_665 .
O18 C952 C953 O19 -86(4) . .
O19 C954 C961 O70 58(4) . .
C950 O70 C961 C954 -179(3) 2_665 .
C951 O18 C952 C953 180(2) . .
C952 O18 C951 C950 -173(3) . .
C953 O19 C954 K3 -117(4) . .
C953 O19 C954 C961 -162(4) . .
K2 O14 C916 C917 -153.8(14) . .
K2 O14 C919 C918 162(2) . .
K2 O15 C920 C925 48.9(14) . 2_766
K2 O15 C921 C922 -53.2(17) . .
K2 O16 C922 C921 -51.3(19) . .
K2 O16 C923 C924 41(3) . .
K2 O17 C924 C923 41.8(19) . .
K2 O17 C925 C920 -55.0(11) . 2_766
K2 C923 C924 O17 -28.5(14) . .
O14 C916 C917 C918 -17(3) . .
O15 C921 C922 K2 35.9(12) . .
O15 C921 C922 O16 72(2) . .
O16 C923 C924 O17 -59(3) . .
C916 O14 C919 C918 -5(3) . .
C916 C917 C918 C919 14(3) . .
C917 C918 C919 O14 -5(4) . .
C919 O14 C916 C917 13(2) . .
C920 O15 C921 C922 176.4(14) . .
C921 O15 C920 C925 179.4(14) . 2_766
C922 O16 C923 K2 137(2) . .
C922 O16 C923 C924 178(2) . .
C923 O16 C922 K2 -137(2) . .
C923 O16 C922 C921 171.6(19) . .
C924 O17 C925 C920 175.9(13) . 2_766
C925 O17 C924 C923 168.5(14) . .
C954 O19 C953 C952 -173(3) . .
O70 C950 C951 O18 62(4) 2_665 .
C956 O21 C957 K3 148(5) . .
C956 O21 C957 C958 -175(3) . .

loop_
_smtbx_masks_void_nr
_smtbx_masks_void_average_x
_smtbx_masks_void_average_y
_smtbx_masks_void_average_z
_smtbx_masks_void_volume
_smtbx_masks_void_count_electrons
1 -0.548 -0.105 0.000 5972.5 369.7
